data_7239599
loop_
_publ_author_name
'Dufaye, Maxime'
'Duval, Sylvain'
'Stoclet, Gregory'
'Loiseau, Thierry'

_publ_section_title
;
 Influence of pH on CeIV-[AsIIIW9O33]9&#x2212; association for the
 formation of hexanuclear cerium(iv) oxo-hydroxo-clusters stabilized by
 trivacant polyanions
;
_journal_issue 2
_journal_name_full CrystEngComm
_journal_page_first 371
_journal_page_last 380
_journal_paper_doi 10.1039/C9CE01663E
_journal_volume 22
_journal_year 2020
_chemical_formula_moiety 'C3 H3 As3 Ce6 Na15 O155 W27, O'
_chemical_formula_sum 'C3 H3 As3 Ce6 Na15 O156 W27'
_chemical_formula_weight 8909.33
_space_group_crystal_system triclinic
_space_group_IT_number 2
_space_group_name_Hall '-P 1'
_space_group_name_H-M_alt 'P -1'
_atom_sites_solution_hydrogens geom
_audit_creation_date 2019-09-23
_audit_creation_method
;
Olex2 1.2
(compiled 2018.05.29 svn.r3508 for OlexSys, GUI svn.r5506)
;
_audit_update_record
;
2019-11-26 deposited with the CCDC.	2019-11-27 downloaded from the CCDC.
;
_cell_angle_alpha 105.118(3)
_cell_angle_beta 98.139(3)
_cell_angle_gamma 112.226(2)
_cell_formula_units_Z 2
_cell_length_a 18.4264(12)
_cell_length_b 19.3634(12)
_cell_length_c 26.7239(15)
_cell_measurement_reflns_used 9881
_cell_measurement_temperature 100.0
_cell_measurement_theta_max 26.32
_cell_measurement_theta_min 2.34
_cell_volume 8207.4(9)
_computing_molecular_graphics 'Olex2 (Dolomanov et al., 2009)'
_computing_publication_material 'Olex2 (Dolomanov et al., 2009)'
_computing_structure_refinement 'XL (Sheldrick, 2008)'
_diffrn_ambient_temperature 100.0
_diffrn_detector 'Bruker APEX2 area detector'
_diffrn_detector_area_resol_mean 7.9
_diffrn_detector_type 'CCD area detector'
_diffrn_measured_fraction_theta_full 0.980
_diffrn_measured_fraction_theta_max 0.971
_diffrn_measurement_device 'three-circle diffractometer'
_diffrn_measurement_device_type 'Bruker SMART APEX2 area detector'
_diffrn_measurement_method '\w and \f scans'
_diffrn_radiation_monochromator 'mirror optics'
_diffrn_radiation_probe x-ray
_diffrn_radiation_type MoK\a
_diffrn_radiation_wavelength 0.71073
_diffrn_reflns_av_R_equivalents 0.0626
_diffrn_reflns_av_unetI/netI 0.0782
_diffrn_reflns_Laue_measured_fraction_full 0.980
_diffrn_reflns_Laue_measured_fraction_max 0.971
_diffrn_reflns_limit_h_max 22
_diffrn_reflns_limit_h_min -23
_diffrn_reflns_limit_k_max 24
_diffrn_reflns_limit_k_min -24
_diffrn_reflns_limit_l_max 32
_diffrn_reflns_limit_l_min -33
_diffrn_reflns_number 110252
_diffrn_reflns_point_group_measured_fraction_full 0.980
_diffrn_reflns_point_group_measured_fraction_max 0.971
_diffrn_reflns_theta_full 25.242
_diffrn_reflns_theta_max 26.415
_diffrn_reflns_theta_min 1.289
_diffrn_source 'microfocus sealed X-ray tube'
_diffrn_source_type 'Incoatec I\ms'
_diffrn_standards_number 0
_exptl_absorpt_coefficient_mu 21.208
_exptl_absorpt_correction_T_max 0.7454
_exptl_absorpt_correction_T_min 0.4117
_exptl_absorpt_correction_type multi-scan
_exptl_absorpt_process_details
'SADABS-2014/5 (Bruker,2014/5) was used for absorption correction. wR2(int) was 0.1735 before and 0.0644 after correction. The Ratio of minimum to maximum transmission is 0.5523. The \l/2 correction factor is Not present.'
_exptl_crystal_colour 'clear yellow'
_exptl_crystal_colour_lustre clear
_exptl_crystal_colour_primary yellow
_exptl_crystal_density_diffrn 3.605
_exptl_crystal_description block
_exptl_crystal_F_000 7758
_exptl_crystal_size_max 0.08
_exptl_crystal_size_mid 0.06
_exptl_crystal_size_min 0.06
_refine_diff_density_max 5.748
_refine_diff_density_min -3.501
_refine_diff_density_rms 0.486
_refine_ls_extinction_method none
_refine_ls_goodness_of_fit_ref 1.054
_refine_ls_hydrogen_treatment constr
_refine_ls_matrix_type full
_refine_ls_number_parameters 1102
_refine_ls_number_reflns 32729
_refine_ls_number_restraints 0
_refine_ls_restrained_S_all 1.054
_refine_ls_R_factor_all 0.1086
_refine_ls_R_factor_gt 0.0649
_refine_ls_shift/su_max 0.001
_refine_ls_shift/su_mean 0.000
_refine_ls_structure_factor_coef Fsqd
_refine_ls_weighting_details 'w=1/[\s^2^(Fo^2^)+(0.0629P)^2^+583.8150P] where P=(Fo^2^+2Fc^2^)/3'
_refine_ls_weighting_scheme calc
_refine_ls_wR_factor_gt 0.1513
_refine_ls_wR_factor_ref 0.1838
_reflns_Friedel_coverage 0.000
_reflns_number_gt 22284
_reflns_number_total 32729
_reflns_threshold_expression 'I > 2\s(I)'
_cod_data_source_file c9ce01663e2.cif
_cod_data_source_block md07g_sq
_cod_depositor_comments
;Adding full bibliography for 7239596--7239599.cif.

 Adding full bibliography for 7239596--7239599.cif.
;
_cod_database_code 7239599
_shelx_shelxl_version_number 2014/7
_shelx_space_group_comment
;
The symmetry employed for this shelxl refinement is uniquely defined
by the following loop, which should always be used as a source of
symmetry information in preference to the above space-group names.
They are only intended as comments.
;
_shelx_estimated_absorpt_t_max 0.363
_shelx_estimated_absorpt_t_min 0.282
_olex2_refinement_description
;
1. Fixed Uiso
 At 1.2 times of:
  All C(H) groups
2. Others
 Fixed Sof: Na3(0.5)
3.a Aromatic/amide H refined with riding coordinates:
 C2(H2), C1(H1), C3(H3)
;
_platon_squeeze_void_probe_radius 1.20
_olex2_submission_special_instructions 'No special instructions were received'

loop_
_space_group_symop_operation_xyz
'x, y, z'
'-x, -y, -z'

loop_
_atom_site_label
_atom_site_type_symbol
_atom_site_fract_x
_atom_site_fract_y
_atom_site_fract_z
_atom_site_U_iso_or_equiv
_atom_site_adp_type
_atom_site_occupancy
_atom_site_site_symmetry_order
_atom_site_calc_flag
_atom_site_refinement_flags_posn
_atom_site_refinement_flags_adp
_atom_site_refinement_flags_occupancy
W16 W 0.28336(5) 0.47133(5) 0.74317(3) 0.0242(2) Uani 1 1 d . . .
W5 W 0.68690(5) 0.65512(5) 0.72685(4) 0.02470(19) Uani 1 1 d . . .
W17 W 0.39668(5) 0.49780(5) 0.65313(4) 0.0251(2) Uani 1 1 d . . .
W6 W 0.75507(5) 0.72587(5) 0.86434(4) 0.0246(2) Uani 1 1 d . . .
W4 W 0.73086(5) 0.49841(6) 0.64627(3) 0.0261(2) Uani 1 1 d . . .
W15 W 0.18326(5) 0.27204(5) 0.75212(4) 0.0268(2) Uani 1 1 d . . .
W18 W 0.42288(5) 0.33199(6) 0.56659(3) 0.0273(2) Uani 1 1 d . . .
W9 W 0.84447(5) 0.42582(6) 0.70831(4) 0.0279(2) Uani 1 1 d . . .
W7 W 0.87817(5) 0.64755(6) 0.93140(3) 0.0270(2) Uani 1 1 d . . .
W8 W 0.92195(5) 0.50375(6) 0.85560(4) 0.0286(2) Uani 1 1 d . . .
W12 W 0.18932(5) 0.39658(6) 0.60608(4) 0.0289(2) Uani 1 1 d . . .
W27 W 0.70213(6) 0.14517(5) 0.71802(4) 0.0288(2) Uani 1 1 d . . .
W13 W 0.33050(5) 0.14855(5) 0.57511(3) 0.0291(2) Uani 1 1 d . . .
W14 W 0.20703(5) 0.11915(5) 0.67061(4) 0.0299(2) Uani 1 1 d . . .
W10 W 0.21474(5) 0.22757(6) 0.51805(3) 0.0300(2) Uani 1 1 d . . .
W22 W 0.78874(6) 0.23662(6) 0.86464(4) 0.0307(2) Uani 1 1 d . . .
W26 W 0.49817(6) 0.03505(5) 0.66586(4) 0.0289(2) Uani 1 1 d . . .
W23 W 0.66713(6) 0.21759(6) 0.95029(4) 0.0319(2) Uani 1 1 d . . .
W11 W 0.08936(5) 0.19653(6) 0.61489(4) 0.0307(2) Uani 1 1 d . . .
W25 W 0.36542(6) 0.01058(5) 0.75689(4) 0.0315(2) Uani 1 1 d . . .
W24 W 0.44493(6) 0.09902(5) 0.89289(4) 0.0327(2) Uani 1 1 d . . .
W2 W 0.89030(6) 0.77436(6) 0.78747(4) 0.0342(2) Uani 1 1 d . . .
W21 W 0.60960(6) -0.03716(6) 0.73303(4) 0.0345(2) Uani 1 1 d . . .
W3 W 1.01458(5) 0.69496(6) 0.85499(4) 0.0352(2) Uani 1 1 d . . .
W1 W 0.93601(6) 0.61578(6) 0.70517(4) 0.0350(2) Uani 1 1 d . . .
W19 W 0.69764(7) 0.05702(6) 0.88168(4) 0.0385(3) Uani 1 1 d . . .
W20 W 0.47468(7) -0.06218(6) 0.82528(4) 0.0378(2) Uani 1 1 d . . .
Ce2 Ce 0.42336(6) 0.39798(6) 0.82414(4) 0.0165(2) Uani 1 1 d . . .
Ce1 Ce 0.63680(6) 0.51267(6) 0.87901(4) 0.0173(2) Uani 1 1 d . . .
Ce6 Ce 0.44984(7) 0.21959(6) 0.73063(4) 0.0192(2) Uani 1 1 d . . .
Ce5 Ce 0.55566(7) 0.43070(6) 0.72084(4) 0.0180(2) Uani 1 1 d . . .
Ce3 Ce 0.54149(7) 0.32023(7) 0.88768(4) 0.0189(2) Uani 1 1 d . . .
Ce4 Ce 0.68470(7) 0.34591(7) 0.79074(4) 0.0199(2) Uani 1 1 d . . .
As2 As 0.31847(11) 0.31065(11) 0.66838(7) 0.0163(4) Uani 1 1 d . . .
As1 As 0.78858(11) 0.56436(12) 0.78980(8) 0.0183(4) Uani 1 1 d . . .
As3 As 0.57621(12) 0.13814(12) 0.80794(8) 0.0209(4) Uani 1 1 d . . .
Na5 Na 1.0831(6) 0.5081(7) 0.9681(4) 0.047(3) Uani 1 1 d . . .
O104 O 0.5266(8) 0.4296(7) 0.8931(5) 0.019(3) Uiso 1 1 d . . .
O105 O 0.5141(8) 0.5538(8) 0.8726(5) 0.021(3) Uiso 1 1 d . . .
O6 O 0.9953(9) 0.6433(9) 0.7779(6) 0.030(3) Uiso 1 1 d . . .
O108 O 0.6415(8) 0.5956(8) 0.9655(6) 0.022(3) Uiso 1 1 d . . .
O40 O 0.2107(8) 0.3270(8) 0.5521(6) 0.023(3) Uiso 1 1 d . . .
O114 O 0.5392(8) 0.4570(7) 0.7997(5) 0.017(3) Uiso 1 1 d . . .
O38 O 0.1388(9) 0.1838(9) 0.5568(6) 0.031(4) Uiso 1 1 d . . .
O19 O 0.7242(9) 0.5971(9) 0.6750(6) 0.030(3) Uiso 1 1 d . . .
O103 O 0.5670(8) 0.3222(7) 0.7339(5) 0.018(3) Uiso 1 1 d . . .
O107 O 0.3884(8) 0.3022(8) 0.8838(5) 0.019(3) Uiso 1 1 d . . .
O55 O 0.2039(9) 0.3731(9) 0.7449(6) 0.029(3) Uiso 1 1 d . . .
O28 O 0.6543(9) 0.4476(8) 0.6747(6) 0.026(3) Uiso 1 1 d . . .
O34 O 0.7029(8) 0.4942(8) 0.7935(6) 0.022(3) Uiso 1 1 d . . .
O57 O 0.3583(9) 0.5412(8) 0.7139(6) 0.026(3) Uiso 1 1 d . . .
O106 O 0.6668(8) 0.4535(8) 0.9544(5) 0.020(3) Uiso 1 1 d . . .
O66 O 0.4871(8) 0.3570(8) 0.6316(6) 0.025(3) Uiso 1 1 d . . .
O39 O 0.1201(9) 0.3024(8) 0.6181(6) 0.028(3) Uiso 1 1 d . . .
O31 O 0.7766(9) 0.5730(9) 0.9154(6) 0.030(3) Uiso 1 1 d . . .
O21 O 0.6896(9) 0.7191(9) 0.7987(6) 0.030(3) Uiso 1 1 d . . .
O43 O 0.2005(9) 0.4550(8) 0.6782(6) 0.027(3) Uiso 1 1 d . . .
O78 O 0.6921(9) 0.0357(9) 0.7148(6) 0.034(4) Uiso 1 1 d . . .
O30 O 0.6831(9) 0.6339(8) 0.8637(6) 0.026(3) Uiso 1 1 d . . .
O115 O 0.6376(8) 0.3904(8) 0.8532(5) 0.021(3) Uiso 1 1 d . . .
O110 O 0.3731(9) 0.4496(8) 0.8966(6) 0.026(3) Uiso 1 1 d . . .
OW8 O 1.1966(9) 0.5671(9) 1.0481(6) 0.029(3) Uiso 1 1 d . . .
O112 O 0.5231(9) 0.3513(8) 0.9763(6) 0.028(3) Uiso 1 1 d . . .
O45 O 0.3153(10) 0.2873(9) 0.5107(7) 0.037(4) Uiso 1 1 d . . .
O116 O 0.4596(8) 0.2949(8) 0.8070(5) 0.019(3) Uiso 1 1 d . . .
O80 O 0.6925(10) 0.1246(10) 0.9447(7) 0.042(4) Uiso 1 1 d . . .
O102 O 0.5676(8) 0.2212(8) 0.8045(6) 0.025(3) Uiso 1 1 d . . .
O42 O 0.0887(10) 0.2302(9) 0.6883(7) 0.035(4) Uiso 1 1 d . . .
O61 O 0.4048(9) 0.2228(9) 0.5475(6) 0.029(3) Uiso 1 1 d . . .
O7 O 0.9320(9) 0.5129(9) 0.6957(6) 0.033(4) Uiso 1 1 d . . .
O10 O 0.8455(10) 0.8014(9) 0.8436(7) 0.037(4) Uiso 1 1 d . . .
O59 O 0.4001(9) 0.4229(9) 0.5927(6) 0.033(4) Uiso 1 1 d . . .
O27 O 0.9146(9) 0.4716(9) 0.7808(6) 0.029(3) Uiso 1 1 d . . .
O63 O 0.2869(9) 0.3092(9) 0.7886(6) 0.030(3) Uiso 1 1 d . . .
O4 O 0.9050(11) 0.7014(10) 0.7285(7) 0.043(4) Uiso 1 1 d . . .
O53 O 0.1684(9) 0.1627(9) 0.7305(6) 0.033(4) Uiso 1 1 d . . .
O89 O 0.4195(9) -0.0091(9) 0.7030(6) 0.032(4) Uiso 1 1 d . . .
O18 O 0.6846(10) 0.4690(9) 0.5785(7) 0.035(4) Uiso 1 1 d . . .
O96 O 0.4626(9) 0.1895(8) 0.8828(6) 0.028(3) Uiso 1 1 d . . .
O9 O 0.7917(10) 0.7479(10) 0.7388(7) 0.039(4) Uiso 1 1 d . . .
O46 O 0.2456(10) 0.1455(10) 0.5168(7) 0.040(4) Uiso 1 1 d . . .
O75 O 0.4428(10) -0.0079(10) 0.8818(7) 0.043(4) Uiso 1 1 d . . .
O67 O 0.4055(9) 0.1908(8) 0.6400(6) 0.028(3) Uiso 1 1 d . . .
O101 O 0.6322(9) 0.2813(9) 0.9268(6) 0.029(3) Uiso 1 1 d . . .
O85 O 0.5561(10) 0.1385(9) 0.9344(7) 0.036(4) Uiso 1 1 d . . .
O68 O 0.4023(8) 0.3309(8) 0.7164(6) 0.023(3) Uiso 1 1 d . . .
O77 O 0.5325(10) -0.0488(9) 0.6731(7) 0.036(4) Uiso 1 1 d . . .
O22 O 0.7380(9) 0.7942(9) 0.9101(6) 0.032(4) Uiso 1 1 d . . .
O32 O 0.8170(8) 0.4404(8) 0.8441(6) 0.022(3) Uiso 1 1 d . . .
O99 O 0.6803(9) 0.2302(9) 0.7358(6) 0.029(3) Uiso 1 1 d . . .
O44 O 0.2884(10) 0.4760(9) 0.6078(6) 0.035(4) Uiso 1 1 d . . .
O91 O 0.6072(9) 0.0855(8) 0.6563(6) 0.028(3) Uiso 1 1 d . . .
O95 O 0.7708(10) 0.2656(9) 0.9383(7) 0.037(4) Uiso 1 1 d . . .
O14 O 0.7833(8) 0.6488(8) 0.7923(6) 0.023(3) Uiso 1 1 d . . .
O76 O 0.3803(10) -0.0766(10) 0.7770(7) 0.041(4) Uiso 1 1 d . . .
O60 O 0.4877(10) 0.3632(10) 0.5281(7) 0.041(4) Uiso 1 1 d . . .
O20 O 0.6242(10) 0.6803(9) 0.6875(7) 0.037(4) Uiso 1 1 d . . .
O97 O 0.3937(8) 0.1087(8) 0.7564(6) 0.025(3) Uiso 1 1 d . . .
O98 O 0.4929(9) 0.1288(8) 0.6878(6) 0.027(3) Uiso 1 1 d . . .
O11 O 0.9836(10) 0.7145(9) 0.9199(7) 0.037(4) Uiso 1 1 d . . .
O48 O 0.3014(8) 0.3894(8) 0.6684(6) 0.022(3) Uiso 1 1 d . . .
O8 O 0.8425(10) 0.5702(10) 0.6458(7) 0.040(4) Uiso 1 1 d . . .
O79 O 0.7889(10) 0.1404(10) 0.8797(7) 0.040(4) Uiso 1 1 d . . .
O51 O 0.2407(9) 0.1096(9) 0.6059(6) 0.033(4) Uiso 1 1 d . . .
O25 O 0.9225(9) 0.5713(9) 0.9257(6) 0.035(4) Uiso 1 1 d . . .
O111 O 0.2828(10) 0.4705(9) 0.9371(7) 0.037(4) Uiso 1 1 d . . .
O73 O 0.5234(10) -0.0722(10) 0.7662(7) 0.039(4) Uiso 1 1 d . . .
O83 O 0.5907(8) 0.0858(8) 0.7511(6) 0.024(3) Uiso 1 1 d . . .
O33 O 0.7580(10) 0.3807(9) 0.7318(7) 0.035(4) Uiso 1 1 d . . .
O87 O 0.3525(10) 0.0408(9) 0.8299(7) 0.037(4) Uiso 1 1 d . . .
O47 O 0.2296(8) 0.2471(8) 0.6744(6) 0.022(3) Uiso 1 1 d . . .
O62 O 0.3087(9) 0.1687(8) 0.7114(6) 0.028(3) Uiso 1 1 d . . .
O92 O 0.7757(10) 0.1695(10) 0.6853(7) 0.039(4) Uiso 1 1 d . . .
OW6 O 0.7220(12) 0.8459(11) 1.1809(8) 0.052(5) Uiso 1 1 d . . .
O94 O 0.8923(10) 0.2948(10) 0.8814(7) 0.042(4) Uiso 1 1 d . . .
O82 O 0.4939(9) 0.0690(9) 0.8181(6) 0.034(4) Uiso 1 1 d . . .
O81 O 0.6541(9) 0.1563(8) 0.8584(6) 0.027(3) Uiso 1 1 d . . .
O26 O 0.9751(10) 0.4565(10) 0.8803(7) 0.038(4) Uiso 1 1 d . . .
O90 O 0.4438(10) -0.0097(9) 0.6003(7) 0.037(4) Uiso 1 1 d . . .
O88 O 0.2645(10) -0.0436(10) 0.7209(7) 0.040(4) Uiso 1 1 d . . .
O93 O 0.7668(9) 0.1768(9) 0.7907(6) 0.034(4) Uiso 1 1 d . . .
O24 O 0.9049(9) 0.6899(9) 1.0004(6) 0.034(4) Uiso 1 1 d . . .
O56 O 0.2663(9) 0.5382(9) 0.7891(6) 0.033(4) Uiso 1 1 d . . .
O15 O 0.8719(9) 0.5945(9) 0.8407(6) 0.029(3) Uiso 1 1 d . . .
O71 O 0.6258(10) -0.1206(10) 0.7112(7) 0.039(4) Uiso 1 1 d . . .
O3 O 1.1175(11) 0.7607(11) 0.8744(8) 0.048(5) Uiso 1 1 d . . .
OW11 O 1.1200(10) 0.4041(10) 0.9310(7) 0.041(4) Uiso 1 1 d . . .
O13 O 0.8178(9) 0.5382(8) 0.7331(6) 0.027(3) Uiso 1 1 d . . .
O35 O -0.0133(11) 0.1515(10) 0.5813(7) 0.044(4) Uiso 1 1 d . . .
O1 O 1.0117(11) 0.6552(11) 0.6760(8) 0.049(5) Uiso 1 1 d . . .
O37 O 0.1559(11) 0.1952(10) 0.4543(7) 0.046(4) Uiso 1 1 d . . .
OW10 O 0.9764(11) 0.4133(10) 0.9872(7) 0.046(4) Uiso 1 1 d . . .
O70 O 0.7377(11) 0.0005(11) 0.9058(8) 0.051(5) Uiso 1 1 d . . .
O84 O 0.6920(11) 0.2575(10) 1.0193(7) 0.045(4) Uiso 1 1 d . . .
O52 O 0.1713(10) 0.0227(10) 0.6700(7) 0.042(4) Uiso 1 1 d . . .
O2 O 0.9519(11) 0.8663(10) 0.7849(7) 0.045(4) Uiso 1 1 d . . .
O50 O 0.3364(11) 0.0632(10) 0.5419(7) 0.046(4) Uiso 1 1 d . . .
C2 C 0.3044(16) 0.4443(15) 0.8980(11) 0.041(6) Uiso 1 1 d . . .
H2 H 0.2635 0.4167 0.8647 0.049 Uiso 1 1 calc R . .
O64 O 0.3631(8) 0.4603(8) 0.7811(5) 0.019(3) Uiso 1 1 d . . .
O100 O 0.7429(8) 0.2956(8) 0.8452(6) 0.024(3) Uiso 1 1 d . . .
O29 O 0.6221(8) 0.5672(8) 0.7361(6) 0.023(3) Uiso 1 1 d . . .
O65 O 0.4659(9) 0.4813(8) 0.6963(6) 0.027(3) Uiso 1 1 d . . .
O5 O 0.9634(10) 0.7594(9) 0.8392(7) 0.037(4) Uiso 1 1 d . . .
O49 O 0.3199(9) 0.2689(8) 0.6039(6) 0.026(3) Uiso 1 1 d . . .
O74 O 0.6769(10) 0.0114(9) 0.8049(7) 0.037(4) Uiso 1 1 d . . .
O17 O 0.7776(9) 0.4244(9) 0.6441(6) 0.034(4) Uiso 1 1 d . . .
O23 O 0.8400(9) 0.7166(9) 0.9082(6) 0.034(4) Uiso 1 1 d . . .
O72 O 0.5836(10) -0.0058(10) 0.8683(7) 0.041(4) Uiso 1 1 d . . .
O86 O 0.3961(10) 0.1005(10) 0.9422(7) 0.040(4) Uiso 1 1 d . . .
O41 O 0.1058(10) 0.1099(9) 0.6267(6) 0.035(4) Uiso 1 1 d . . .
O36 O 0.1211(10) 0.4177(10) 0.5698(7) 0.041(4) Uiso 1 1 d . . .
O12 O 1.0178(10) 0.6021(9) 0.8616(7) 0.037(4) Uiso 1 1 d . . .
O54 O 0.1320(10) 0.2726(9) 0.8009(7) 0.036(4) Uiso 1 1 d . . .
O16 O 0.8669(10) 0.3498(9) 0.6795(7) 0.038(4) Uiso 1 1 d . . .
O58 O 0.4534(11) 0.5846(11) 0.6447(8) 0.049(5) Uiso 1 1 d . . .
Na6 Na 1.0132(9) 0.3440(8) 0.8482(5) 0.073(4) Uani 1 1 d . . .
OW14 O 0.9416(13) 0.2954(12) 0.7596(9) 0.062(6) Uiso 1 1 d . . .
O69 O 0.4450(12) -0.1533(12) 0.8325(8) 0.056(5) Uiso 1 1 d . . .
O113 O 0.5157(10) 0.3410(10) 1.0563(7) 0.042(4) Uiso 1 1 d . . .
OW9 O 1.1538(14) 0.5959(13) 0.9234(9) 0.069(6) Uiso 1 1 d . . .
Na1 Na 0.5000 0.5000 1.0000 0.093(7) Uani 1 2 d S T P
OW12 O 1.1188(15) 0.4497(14) 0.8278(10) 0.077(7) Uiso 1 1 d . . .
O109 O 0.6886(11) 0.7038(11) 1.0376(8) 0.051(5) Uiso 1 1 d . . .
C1 C 0.6847(18) 0.6616(17) 0.9916(12) 0.053(7) Uiso 1 1 d . . .
H1 H 0.7238 0.6883 0.9752 0.063 Uiso 1 1 calc R . .
C3 C 0.5305(18) 0.3244(18) 1.0097(12) 0.055(8) Uiso 1 1 d . . .
H3 H 0.5501 0.2850 1.0019 0.066 Uiso 1 1 calc R . .
Na16 Na 0.4874(9) -0.2574(8) 0.8206(7) 0.080(4) Uani 1 1 d . . .
Na13 Na 0.9146(9) 0.0269(9) 0.7095(6) 0.084(4) Uani 1 1 d . . .
Na12 Na 0.8231(10) 0.0923(10) 0.6174(7) 0.105(6) Uani 1 1 d . . .
OW32 O 0.7871(15) -0.0130(15) 0.6553(11) 0.084(7) Uiso 1 1 d . . .
OW21 O 0.5174(9) -0.3735(9) 0.7978(6) 0.033(4) Uiso 1 1 d . . .
OW22 O 0.3928(12) -0.3163(11) 0.8647(8) 0.055(5) Uiso 1 1 d . . .
OW33 O 0.9412(13) 0.1520(12) 0.7016(9) 0.060(5) Uiso 1 1 d . . .
OW37 O 0.9640(13) -0.0042(13) 0.6281(9) 0.067(6) Uiso 1 1 d . . .
OW20 O 0.6131(16) -0.1816(15) 0.8047(11) 0.089(8) Uiso 1 1 d . . .
OW35 O 1.0540(17) 0.0616(17) 0.7637(12) 0.099(9) Uiso 1 1 d . . .
OW31 O 0.8465(18) 0.0028(17) 0.5574(12) 0.102(9) Uiso 1 1 d . . .
OW18 O 0.579(2) -0.211(2) 0.9112(16) 0.148(14) Uiso 1 1 d . . .
OW36 O 0.880(2) -0.110(2) 0.6935(15) 0.135(12) Uiso 1 1 d . . .
OW19 O 0.384(2) -0.306(2) 0.7377(17) 0.155(14) Uiso 1 1 d . . .
Na14 Na 0.9590(11) -0.1263(12) 0.6277(7) 0.113(6) Uani 1 1 d . . .
OW34 O 0.8569(16) 0.0623(15) 0.7863(11) 0.085(7) Uiso 1 1 d . . .
OW29 O 0.665(2) 0.023(2) 0.5726(14) 0.127(11) Uiso 1 1 d . . .
OW30 O 0.836(3) 0.197(3) 0.591(2) 0.22(2) Uiso 1 1 d . . .
OW13 O 0.9997(16) 0.2128(16) 0.8457(11) 0.092(8) Uiso 1 1 d . . .
OW38 O 1.0733(19) -0.0792(18) 0.7070(13) 0.112(10) Uiso 1 1 d . . .
OW39 O 0.935(3) -0.255(3) 0.626(2) 0.21(2) Uiso 1 1 d . . .
OW40 O 1.043(2) -0.133(2) 0.5610(16) 0.141(13) Uiso 1 1 d . . .
Na8 Na 0.3541(16) -0.2131(14) 0.9022(9) 0.147(8) Uani 1 1 d . . .
Na7 Na 0.5583(17) 0.0227(11) 0.9736(15) 0.206(15) Uani 1 1 d . . .
Na2 Na 0.9510(10) 0.8173(12) 1.0773(6) 0.109(6) Uani 1 1 d . . .
OW15 O 0.505(4) -0.125(4) 0.956(3) 0.24(3) Uiso 1 1 d . . .
OW4 O 0.8382(15) 0.7825(14) 1.1114(10) 0.079(7) Uiso 1 1 d . . .
OW2 O 0.901(2) 0.860(2) 1.0111(15) 0.129(12) Uiso 1 1 d . . .
OW1 O 1.073(3) 0.834(3) 1.046(2) 0.20(2) Uiso 1 1 d . . .
OW3 O 0.970(4) 0.954(3) 1.129(2) 0.23(2) Uiso 1 1 d . . .
Na4 Na 0.8371(13) 0.9112(12) 1.1457(8) 0.144(9) Uani 1 1 d . . .
Na10 Na 0.5782(13) 0.4597(16) 0.5087(8) 0.141(8) Uani 1 1 d . . .
OW5 O 0.7393(18) 0.8652(18) 1.0549(12) 0.106(9) Uiso 1 1 d . . .
Na9 Na 0.0426(14) 0.3723(13) 0.6995(9) 0.149(9) Uani 1 1 d . . .
OW26 O 0.6915(15) 0.5665(14) 0.5023(10) 0.079(7) Uiso 1 1 d . . .
OW25 O 0.5428(18) 0.5571(18) 0.5609(12) 0.106(9) Uiso 1 1 d . . .
OW17 O 0.235(3) -0.290(3) 0.832(2) 0.185(18) Uiso 1 1 d . . .
OW27 O 0.598(4) 0.360(3) 0.454(2) 0.23(2) Uiso 1 1 d . . .
OW24 O 0.0849(19) 0.5402(18) 0.7705(13) 0.109(10) Uiso 1 1 d . . .
OW7 O 0.789(4) 1.043(4) 1.146(3) 0.27(3) Uiso 1 1 d . . .
OW23 O -0.053(3) 0.311(3) 0.590(2) 0.20(2) Uiso 1 1 d . . .
Na15 Na 1.070(2) -0.0052(18) 0.5196(12) 0.187(11) Uani 1 1 d . . .
Na11 Na 0.600(2) 0.023(2) 0.4935(13) 0.212(15) Uani 1 1 d . . .
OW28 O 0.4814(19) -0.0968(18) 0.4777(13) 0.111(10) Uiso 1 1 d . . .
OW16 O 0.335(3) -0.092(3) 0.9261(19) 0.176(17) Uiso 1 1 d . . .
Na3 Na 1.009(4) 0.895(3) 0.9423(18) 0.18(2) Uani 0.5 1 d . . .

loop_
_atom_site_aniso_label
_atom_site_aniso_U_11
_atom_site_aniso_U_22
_atom_site_aniso_U_33
_atom_site_aniso_U_23
_atom_site_aniso_U_13
_atom_site_aniso_U_12
W16 0.0179(4) 0.0303(5) 0.0190(4) 0.0012(4) -0.0038(3) 0.0127(4)
W5 0.0211(4) 0.0278(5) 0.0242(5) 0.0106(4) 0.0016(4) 0.0100(4)
W17 0.0212(4) 0.0305(5) 0.0203(4) 0.0081(4) -0.0038(3) 0.0114(4)
W6 0.0191(4) 0.0230(4) 0.0251(5) 0.0041(4) 0.0004(3) 0.0068(3)
W4 0.0220(4) 0.0377(5) 0.0179(4) 0.0093(4) 0.0025(3) 0.0134(4)
W15 0.0140(4) 0.0340(5) 0.0207(4) 0.0022(4) -0.0005(3) 0.0048(4)
W18 0.0219(4) 0.0405(5) 0.0129(4) 0.0030(4) -0.0012(3) 0.0131(4)
W9 0.0235(5) 0.0414(5) 0.0229(5) 0.0097(4) 0.0053(4) 0.0194(4)
W7 0.0155(4) 0.0371(5) 0.0191(4) 0.0033(4) -0.0051(3) 0.0095(4)
W8 0.0137(4) 0.0444(5) 0.0256(5) 0.0091(4) -0.0025(3) 0.0152(4)
W12 0.0222(5) 0.0378(5) 0.0218(5) 0.0043(4) -0.0047(4) 0.0155(4)
W27 0.0285(5) 0.0323(5) 0.0249(5) 0.0020(4) 0.0036(4) 0.0189(4)
W13 0.0270(5) 0.0327(5) 0.0160(4) -0.0063(4) -0.0060(3) 0.0150(4)
W14 0.0196(4) 0.0268(5) 0.0257(5) -0.0005(4) -0.0060(4) 0.0025(4)
W10 0.0239(5) 0.0381(5) 0.0155(4) -0.0021(4) -0.0070(3) 0.0125(4)
W22 0.0305(5) 0.0366(5) 0.0255(5) 0.0032(4) -0.0036(4) 0.0239(4)
W26 0.0308(5) 0.0244(4) 0.0241(5) -0.0018(4) -0.0002(4) 0.0139(4)
W23 0.0452(6) 0.0345(5) 0.0209(5) 0.0066(4) 0.0006(4) 0.0272(5)
W11 0.0165(4) 0.0337(5) 0.0238(5) -0.0036(4) -0.0067(4) 0.0056(4)
W25 0.0314(5) 0.0193(4) 0.0369(6) 0.0051(4) 0.0064(4) 0.0080(4)
W24 0.0446(6) 0.0256(5) 0.0333(5) 0.0127(4) 0.0149(4) 0.0176(4)
W2 0.0239(5) 0.0331(5) 0.0400(6) 0.0135(4) 0.0049(4) 0.0071(4)
W21 0.0423(6) 0.0291(5) 0.0340(5) 0.0046(4) 0.0053(4) 0.0234(4)
W3 0.0165(4) 0.0417(6) 0.0381(6) 0.0093(5) -0.0009(4) 0.0089(4)
W1 0.0227(5) 0.0468(6) 0.0355(6) 0.0155(5) 0.0076(4) 0.0144(4)
W19 0.0528(6) 0.0387(6) 0.0328(6) 0.0092(4) 0.0032(5) 0.0338(5)
W20 0.0546(7) 0.0256(5) 0.0400(6) 0.0126(4) 0.0146(5) 0.0227(5)
Ce2 0.0150(5) 0.0172(5) 0.0134(5) 0.0012(4) -0.0007(4) 0.0074(4)
Ce1 0.0151(5) 0.0206(5) 0.0120(5) 0.0004(4) -0.0040(4) 0.0097(4)
Ce6 0.0152(5) 0.0204(6) 0.0145(6) 0.0014(4) -0.0014(4) 0.0049(5)
Ce5 0.0185(6) 0.0216(6) 0.0128(5) 0.0032(4) -0.0003(4) 0.0109(5)
Ce3 0.0187(6) 0.0209(6) 0.0133(5) 0.0024(4) -0.0011(4) 0.0090(5)
Ce4 0.0141(5) 0.0264(6) 0.0143(6) 0.0004(5) -0.0036(4) 0.0107(5)
As2 0.0155(10) 0.0156(9) 0.0078(9) -0.0013(7) -0.0028(7) 0.0021(8)
As1 0.0124(9) 0.0303(11) 0.0158(10) 0.0080(9) 0.0016(8) 0.0135(8)
As3 0.0214(10) 0.0180(10) 0.0180(10) -0.0033(8) 0.0003(8) 0.0113(8)
Na5 0.040(6) 0.066(7) 0.036(6) 0.006(5) -0.004(4) 0.036(5)
Na6 0.083(9) 0.078(9) 0.045(7) 0.004(6) -0.006(6) 0.039(8)
Na1 0.108(18) 0.083(15) 0.068(14) 0.020(12) 0.018(12) 0.027(13)
Na16 0.082(10) 0.065(8) 0.122(13) 0.042(8) 0.044(9) 0.051(8)
Na13 0.073(9) 0.100(11) 0.078(10) 0.026(9) 0.017(8) 0.041(9)
Na12 0.092(12) 0.098(12) 0.096(12) -0.002(10) -0.006(9) 0.046(10)
Na14 0.094(12) 0.146(16) 0.086(12) 0.032(11) 0.007(10) 0.049(12)
Na8 0.19(2) 0.151(19) 0.117(17) 0.063(15) 0.065(16) 0.068(17)
Na7 0.20(3) 0.054(11) 0.37(4) 0.054(18) 0.13(3) 0.057(14)
Na2 0.075(11) 0.169(17) 0.063(10) 0.029(11) 0.009(8) 0.042(11)
Na4 0.135(17) 0.108(14) 0.104(15) 0.003(12) 0.043(13) -0.017(12)
Na10 0.114(15) 0.21(2) 0.100(15) 0.069(16) 0.013(12) 0.069(16)
Na9 0.132(18) 0.117(16) 0.130(18) 0.033(14) -0.011(14) 0.005(13)
Na15 0.24(3) 0.19(3) 0.15(2) 0.05(2) 0.06(2) 0.13(3)
Na11 0.31(4) 0.28(4) 0.19(3) 0.10(3) 0.10(3) 0.24(4)
Na3 0.24(6) 0.22(5) 0.10(3) 0.02(3) -0.01(3) 0.17(5)

loop_
_atom_type_symbol
_atom_type_description
_atom_type_scat_dispersion_real
_atom_type_scat_dispersion_imag
_atom_type_scat_source
C C 0.0033 0.0016 'International Tables Vol C Tables 4.2.6.8 and 6.1.1.4'
H H 0.0000 0.0000 'International Tables Vol C Tables 4.2.6.8 and 6.1.1.4'
As As 0.0499 2.0058 'International Tables Vol C Tables 4.2.6.8 and 6.1.1.4'
Ce Ce -0.2486 2.6331 'International Tables Vol C Tables 4.2.6.8 and 6.1.1.4'
Na Na 0.0362 0.0249 'International Tables Vol C Tables 4.2.6.8 and 6.1.1.4'
O O 0.0106 0.0060 'International Tables Vol C Tables 4.2.6.8 and 6.1.1.4'
W W -0.8490 6.8722 'International Tables Vol C Tables 4.2.6.8 and 6.1.1.4'

loop_
_geom_angle_atom_site_label_1
_geom_angle_atom_site_label_2
_geom_angle_atom_site_label_3
_geom_angle
_geom_angle_site_symmetry_1
_geom_angle_site_symmetry_3
O55 W16 O57 157.2(6) . .
O55 W16 O43 85.9(6) . .
O55 W16 O48 84.9(6) . .
O57 W16 O43 82.8(6) . .
O57 W16 O48 73.0(5) . .
O43 W16 O48 73.4(5) . .
O56 W16 O55 100.6(7) . .
O56 W16 O57 100.5(7) . .
O56 W16 O43 97.9(7) . .
O56 W16 O48 169.5(6) . .
O56 W16 O64 104.0(7) . .
O64 W16 O55 90.9(6) . .
O64 W16 O57 92.2(6) . .
O64 W16 O43 158.1(6) . .
O64 W16 O48 84.7(5) . .
O19 W5 O21 156.5(6) . .
O19 W5 O9 85.3(7) . .
O19 W5 O14 85.3(6) . .
O21 W5 O9 83.2(7) . .
O21 W5 O14 71.8(5) . .
O9 W5 O14 74.2(6) . .
O20 W5 O19 103.1(7) . .
O20 W5 O21 98.7(7) . .
O20 W5 O9 97.8(7) . .
O20 W5 O14 168.0(6) . .
O20 W5 O29 106.4(7) . .
O29 W5 O19 91.9(6) . .
O29 W5 O21 90.1(6) . .
O29 W5 O9 155.6(7) . .
O29 W5 O14 81.5(6) . .
O57 W17 O44 84.3(6) . .
O57 W17 O48 72.7(5) . .
O59 W17 O57 159.2(6) . .
O59 W17 O44 85.8(6) . .
O59 W17 O48 87.1(6) . .
O44 W17 O48 74.9(6) . .
O65 W17 O57 91.4(6) . .
O65 W17 O59 90.5(7) . .
O65 W17 O44 156.7(7) . .
O65 W17 O48 82.0(6) . .
O58 W17 O57 98.5(7) . .
O58 W17 O59 100.9(8) . .
O58 W17 O44 97.8(8) . .
O58 W17 O48 168.9(7) . .
O58 W17 O65 105.4(8) . .
O21 W6 O10 82.8(7) . .
O21 W6 O14 72.8(6) . .
O30 W6 O21 92.7(7) . .
O30 W6 O10 157.9(6) . .
O30 W6 O14 85.4(6) . .
O30 W6 O23 90.8(7) . .
O10 W6 O14 72.7(6) . .
O22 W6 O21 100.0(7) . .
O22 W6 O30 103.4(7) . .
O22 W6 O10 98.6(7) . .
O22 W6 O14 169.1(6) . .
O22 W6 O23 101.8(7) . .
O23 W6 O21 156.5(6) . .
O23 W6 O10 85.3(7) . .
O23 W6 O14 84.3(6) . .
O19 W4 O8 82.9(6) . .
O19 W4 O13 83.8(6) . .
O19 W4 O17 155.1(7) . .
O28 W4 O19 92.7(6) . .
O28 W4 O8 156.4(7) . .
O28 W4 O13 83.4(6) . .
O28 W4 O17 92.2(7) . .
O18 W4 O19 102.3(7) . .
O18 W4 O28 106.1(7) . .
O18 W4 O8 97.5(7) . .
O18 W4 O13 168.2(6) . .
O18 W4 O17 99.7(7) . .
O8 W4 O13 73.1(6) . .
O17 W4 O8 82.9(7) . .
O17 W4 O13 72.6(6) . .
O55 W15 O42 84.6(6) . .
O55 W15 O53 156.8(7) . .
O55 W15 O47 85.1(6) . .
O42 W15 O47 72.3(6) . .
O63 W15 O55 90.5(7) . .
O63 W15 O42 157.5(7) . .
O63 W15 O53 92.8(7) . .
O63 W15 O47 85.5(6) . .
O53 W15 O42 83.6(6) . .
O53 W15 O47 72.3(6) . .
O54 W15 O55 101.4(7) . .
O54 W15 O42 98.3(7) . .
O54 W15 O63 104.1(7) . .
O54 W15 O53 100.0(7) . .
O54 W15 O47 168.2(6) . .
O66 W18 O45 155.3(7) . .
O66 W18 O61 91.8(6) . .
O66 W18 O59 90.8(6) . .
O66 W18 O49 82.9(6) . .
O45 W18 O49 72.6(6) . .
O61 W18 O45 84.0(6) . .
O61 W18 O59 156.9(6) . .
O61 W18 O49 72.9(6) . .
O59 W18 O45 84.1(6) . .
O59 W18 O49 84.7(6) . .
O60 W18 O66 105.8(7) . .
O60 W18 O45 98.9(7) . .
O60 W18 O61 99.9(7) . .
O60 W18 O59 101.5(7) . .
O60 W18 O49 169.1(7) . .
O7 W9 O13 73.1(6) . .
O27 W9 O7 83.9(6) . .
O27 W9 O13 84.4(6) . .
O27 W9 O17 156.1(6) . .
O33 W9 O7 156.9(7) . .
O33 W9 O27 90.6(7) . .
O33 W9 O13 84.1(6) . .
O33 W9 O17 92.9(7) . .
O17 W9 O7 83.6(7) . .
O17 W9 O13 72.4(6) . .
O16 W9 O7 98.8(7) . .
O16 W9 O27 102.9(7) . .
O16 W9 O33 104.3(8) . .
O16 W9 O13 168.7(7) . .
O16 W9 O17 99.2(7) . .
O31 W7 O11 158.8(7) . .
O31 W7 O25 92.4(7) . .
O31 W7 O15 86.3(6) . .
O31 W7 O23 91.3(7) . .
O11 W7 O15 72.6(6) . .
O25 W7 O11 83.8(7) . .
O25 W7 O15 72.6(6) . .
O24 W7 O31 104.0(7) . .
O24 W7 O11 97.3(7) . .
O24 W7 O25 99.1(7) . .
O24 W7 O15 167.3(6) . .
O24 W7 O23 102.4(7) . .
O23 W7 O11 84.4(7) . .
O23 W7 O25 156.6(7) . .
O23 W7 O15 84.6(6) . .
O27 W8 O25 157.0(6) . .
O27 W8 O15 86.4(6) . .
O27 W8 O12 85.6(7) . .
O32 W8 O27 92.0(6) . .
O32 W8 O25 90.4(6) . .
O32 W8 O15 83.6(6) . .
O32 W8 O12 156.4(6) . .
O25 W8 O15 71.2(6) . .
O25 W8 O12 83.1(7) . .
O26 W8 O27 103.6(7) . .
O26 W8 O32 105.4(7) . .
O26 W8 O25 97.8(7) . .
O26 W8 O15 166.1(7) . .
O26 W8 O12 97.9(7) . .
O12 W8 O15 72.9(6) . .
O40 W12 O39 85.9(6) . .
O40 W12 O43 154.3(6) . .
O43 W12 O39 87.8(6) . .
O44 W12 O40 86.0(6) . .
O44 W12 O39 155.8(7) . .
O44 W12 O43 89.7(7) . .
O36 W12 O40 103.1(7) . .
O36 W12 O39 102.9(7) . .
O36 W12 O43 102.5(7) . .
O36 W12 O44 101.1(8) . .
O78 W27 O83 72.2(6) . .
O99 W27 O78 156.4(7) . .
O99 W27 O91 93.2(6) . .
O99 W27 O83 84.5(6) . .
O99 W27 O93 91.3(7) . .
O91 W27 O78 83.8(6) . .
O91 W27 O83 73.4(6) . .
O92 W27 O78 98.8(7) . .
O92 W27 O99 104.8(7) . .
O92 W27 O91 99.2(7) . .
O92 W27 O83 168.7(6) . .
O92 W27 O93 101.3(7) . .
O93 W27 O78 83.2(6) . .
O93 W27 O91 157.1(7) . .
O93 W27 O83 84.8(6) . .
O61 W13 O46 82.5(7) . .
O61 W13 O49 72.2(5) . .
O46 W13 O49 72.4(6) . .
O67 W13 O61 91.1(6) . .
O67 W13 O46 155.8(6) . .
O67 W13 O51 92.6(7) . .
O67 W13 O49 83.4(6) . .
O51 W13 O61 155.6(6) . .
O51 W13 O46 84.2(7) . .
O51 W13 O49 84.3(6) . .
O50 W13 O61 99.9(7) . .
O50 W13 O46 98.7(8) . .
O50 W13 O67 105.3(8) . .
O50 W13 O51 102.3(8) . .
O50 W13 O49 168.6(7) . .
O53 W14 O47 72.8(6) . .
O53 W14 O41 82.8(7) . .
O51 W14 O53 158.1(7) . .
O51 W14 O47 86.3(6) . .
O51 W14 O41 85.0(7) . .
O62 W14 O53 91.2(7) . .
O62 W14 O51 92.5(7) . .
O62 W14 O47 82.5(6) . .
O62 W14 O41 156.1(7) . .
O52 W14 O53 98.4(7) . .
O52 W14 O51 101.3(7) . .
O52 W14 O47 168.2(7) . .
O52 W14 O62 106.0(7) . .
O52 W14 O41 97.9(7) . .
O41 W14 O47 73.6(6) . .
O40 W10 O49 83.7(5) . .
O38 W10 O40 85.7(6) . .
O38 W10 O49 84.1(6) . .
O45 W10 O40 87.2(6) . .
O45 W10 O38 155.3(7) . .
O45 W10 O46 89.3(7) . .
O45 W10 O49 71.6(6) . .
O46 W10 O40 154.3(7) . .
O46 W10 O38 87.0(7) . .
O46 W10 O49 71.0(6) . .
O37 W10 O40 103.7(7) . .
O37 W10 O38 103.8(8) . .
O37 W10 O45 100.8(8) . .
O37 W10 O46 102.0(8) . .
O37 W10 O49 169.3(7) . .
O95 W22 O81 71.9(6) . .
O79 W22 O95 83.9(7) . .
O79 W22 O81 73.8(6) . .
O94 W22 O95 98.8(7) . .
O94 W22 O79 99.6(7) . .
O94 W22 O81 169.0(7) . .
O94 W22 O93 101.9(8) . .
O94 W22 O100 105.2(7) . .
O93 W22 O95 158.2(7) . .
O93 W22 O79 86.1(7) . .
O93 W22 O81 86.7(6) . .
O100 W22 O95 91.3(6) . .
O100 W22 O79 155.2(7) . .
O100 W22 O81 81.5(6) . .
O100 W22 O93 89.8(7) . .
O89 W26 O77 84.1(6) . .
O89 W26 O91 156.0(6) . .
O89 W26 O83 83.4(6) . .
O77 W26 O83 72.7(6) . .
O91 W26 O77 83.5(6) . .
O91 W26 O83 73.3(6) . .
O98 W26 O89 91.2(6) . .
O98 W26 O77 156.1(7) . .
O98 W26 O91 91.8(6) . .
O98 W26 O83 83.5(6) . .
O90 W26 O89 102.9(7) . .
O90 W26 O77 98.3(7) . .
O90 W26 O91 99.2(7) . .
O90 W26 O98 105.6(7) . .
O90 W26 O83 168.6(6) . .
O80 W23 O81 72.8(6) . .
O101 W23 O80 157.0(7) . .
O101 W23 O85 91.0(7) . .
O101 W23 O95 92.5(7) . .
O101 W23 O81 84.5(6) . .
O85 W23 O80 83.1(7) . .
O85 W23 O81 84.3(6) . .
O95 W23 O80 84.7(7) . .
O95 W23 O85 156.6(7) . .
O95 W23 O81 73.0(6) . .
O84 W23 O80 98.3(8) . .
O84 W23 O101 104.7(8) . .
O84 W23 O85 101.3(8) . .
O84 W23 O95 100.2(8) . .
O84 W23 O81 169.0(7) . .
O38 W11 O47 85.1(6) . .
O39 W11 O38 87.3(6) . .
O39 W11 O42 87.7(7) . .
O39 W11 O47 85.6(5) . .
O39 W11 O41 155.8(7) . .
O42 W11 O38 155.2(7) . .
O42 W11 O47 70.3(6) . .
O42 W11 O41 87.5(7) . .
O35 W11 O38 102.2(7) . .
O35 W11 O39 102.1(7) . .
O35 W11 O42 102.6(8) . .
O35 W11 O47 169.5(7) . .
O35 W11 O41 102.1(8) . .
O41 W11 O38 87.3(7) . .
O41 W11 O47 70.5(6) . .
O89 W25 O76 86.7(7) . .
O89 W25 O87 157.0(7) . .
O89 W25 O82 85.8(6) . .
O76 W25 O82 73.5(6) . .
O97 W25 O89 90.1(7) . .
O97 W25 O76 156.3(7) . .
O97 W25 O87 91.5(7) . .
O97 W25 O82 82.9(6) . .
O87 W25 O76 82.6(7) . .
O87 W25 O82 71.7(6) . .
O88 W25 O89 101.9(7) . .
O88 W25 O76 97.2(7) . .
O88 W25 O97 106.4(7) . .
O88 W25 O87 99.6(7) . .
O88 W25 O82 167.7(7) . .
O96 W24 O75 159.0(7) . .
O96 W24 O85 92.9(7) . .
O96 W24 O87 91.8(7) . .
O96 W24 O82 86.0(6) . .
O75 W24 O82 73.1(6) . .
O85 W24 O75 84.5(7) . .
O85 W24 O87 156.5(7) . .
O85 W24 O82 85.2(6) . .
O87 W24 O75 83.0(7) . .
O87 W24 O82 72.2(6) . .
O86 W24 O96 103.6(7) . .
O86 W24 O75 97.3(8) . .
O86 W24 O85 101.1(8) . .
O86 W24 O87 100.1(8) . .
O86 W24 O82 168.1(7) . .
O10 W2 O4 155.0(7) . .
O10 W2 O9 88.5(7) . .
O10 W2 O5 86.0(7) . .
O9 W2 O4 85.0(7) . .
O9 W2 O5 156.1(7) . .
O2 W2 O10 102.7(8) . .
O2 W2 O4 102.2(8) . .
O2 W2 O9 101.6(8) . .
O2 W2 O5 102.3(8) . .
O5 W2 O4 90.2(7) . .
O78 W21 O77 90.0(7) . .
O78 W21 O73 156.6(7) . .
O78 W21 O83 72.2(6) . .
O78 W21 O74 87.4(7) . .
O77 W21 O73 88.8(7) . .
O77 W21 O83 71.5(6) . .
O77 W21 O74 155.6(7) . .
O73 W21 O83 85.2(6) . .
O71 W21 O78 101.0(7) . .
O71 W21 O77 102.9(7) . .
O71 W21 O73 102.1(7) . .
O71 W21 O83 170.9(7) . .
O71 W21 O74 101.4(7) . .
O74 W21 O73 84.1(7) . .
O74 W21 O83 84.6(6) . .
O6 W3 O15 84.4(6) . .
O11 W3 O6 154.5(7) . .
O11 W3 O15 70.4(6) . .
O11 W3 O5 84.3(7) . .
O3 W3 O6 102.3(8) . .
O3 W3 O11 103.1(8) . .
O3 W3 O15 170.5(7) . .
O3 W3 O5 102.2(8) . .
O3 W3 O12 102.3(8) . .
O5 W3 O6 89.5(7) . .
O5 W3 O15 84.5(6) . .
O12 W3 O6 85.3(7) . .
O12 W3 O11 90.1(7) . .
O12 W3 O15 71.3(6) . .
O12 W3 O5 155.6(7) . .
O6 W1 O4 89.5(7) . .
O6 W1 O13 84.3(6) . .
O7 W1 O6 85.2(6) . .
O7 W1 O4 156.1(7) . .
O7 W1 O13 71.5(6) . .
O4 W1 O13 84.8(6) . .
O8 W1 O6 156.4(7) . .
O8 W1 O7 90.0(7) . .
O8 W1 O4 85.7(7) . .
O8 W1 O13 72.3(6) . .
O1 W1 O6 102.7(8) . .
O1 W1 O7 101.7(8) . .
O1 W1 O4 102.1(8) . .
O1 W1 O8 100.9(8) . .
O1 W1 O13 170.1(7) . .
O80 W19 O81 70.8(6) . .
O80 W19 O74 154.1(7) . .
O80 W19 O72 87.6(7) . .
O79 W19 O80 90.0(7) . .
O79 W19 O81 71.5(6) . .
O79 W19 O74 87.2(7) . .
O79 W19 O72 155.0(7) . .
O70 W19 O80 103.0(8) . .
O70 W19 O79 103.5(8) . .
O70 W19 O81 171.7(7) . .
O70 W19 O74 102.8(8) . .
O70 W19 O72 101.3(8) . .
O74 W19 O81 83.9(6) . .
O72 W19 O81 84.2(6) . .
O72 W19 O74 84.2(7) . .
O75 W20 O73 155.3(7) . .
O75 W20 O82 70.8(6) . .
O75 W20 Na7 46.8(7) . .
O76 W20 O75 87.8(7) . .
O76 W20 O73 88.5(7) . .
O76 W20 O82 71.6(6) . .
O76 W20 Na7 134.5(7) . .
O73 W20 O82 84.9(6) . .
O73 W20 Na7 133.6(7) . .
O82 W20 Na7 92.7(5) . .
O72 W20 O75 88.9(7) . .
O72 W20 O76 155.3(7) . .
O72 W20 O73 84.3(7) . .
O72 W20 O82 84.2(6) . .
O72 W20 Na7 49.4(7) . .
O69 W20 O75 101.4(9) . .
O69 W20 O76 101.7(9) . .
O69 W20 O73 103.3(8) . .
O69 W20 O82 169.5(8) . .
O69 W20 O72 103.0(8) . .
O69 W20 Na7 86.4(8) . .
Ce1 Ce2 Ce6 92.57(3) . .
Ce1 Ce2 Ce3 60.01(3) . .
Ce3 Ce2 Ce6 63.10(3) . .
O104 Ce2 Ce1 36.8(3) . .
O104 Ce2 Ce6 95.3(3) . .
O104 Ce2 Ce3 36.4(3) . .
O104 Ce2 O105 65.9(4) . .
O104 Ce2 O114 73.8(5) . .
O104 Ce2 O107 66.1(4) . .
O104 Ce2 O110 80.9(5) . .
O104 Ce2 O116 73.2(5) . .
O104 Ce2 O63 138.9(5) . .
O104 Ce2 O68 129.4(4) . .
O104 Ce2 O64 139.2(5) . .
O105 Ce2 Ce1 48.2(3) . .
O105 Ce2 Ce6 136.2(3) . .
O105 Ce2 Ce3 101.4(3) . .
O105 Ce2 O107 119.8(4) . .
O105 Ce2 O68 119.4(4) . .
O114 Ce2 Ce1 38.6(3) . .
O114 Ce2 Ce6 75.5(3) . .
O114 Ce2 Ce3 82.8(3) . .
O114 Ce2 O105 61.6(4) . .
O114 Ce2 O107 131.4(4) . .
O114 Ce2 O110 130.6(5) . .
O114 Ce2 O116 81.7(5) . .
O114 Ce2 O63 142.2(5) . .
O114 Ce2 O68 68.9(4) . .
O114 Ce2 O64 89.4(5) . .
O107 Ce2 Ce1 101.9(3) . .
O107 Ce2 Ce6 81.9(3) . .
O107 Ce2 Ce3 48.6(3) . .
O107 Ce2 O68 118.6(4) . .
O110 Ce2 Ce1 101.3(3) . .
O110 Ce2 Ce6 149.8(3) . .
O110 Ce2 Ce3 101.0(3) . .
O110 Ce2 O105 69.5(5) . .
O110 Ce2 O107 69.1(4) . .
O110 Ce2 O68 149.7(4) . .
O116 Ce2 Ce1 82.4(3) . .
O116 Ce2 Ce6 25.5(3) . .
O116 Ce2 Ce3 38.4(3) . .
O116 Ce2 O105 130.6(4) . .
O116 Ce2 O107 61.7(4) . .
O116 Ce2 O110 130.2(5) . .
O116 Ce2 O63 90.6(5) . .
O116 Ce2 O68 68.7(4) . .
O116 Ce2 O64 141.8(5) . .
O63 Ce2 Ce1 172.7(4) . .
O63 Ce2 Ce6 81.7(4) . .
O63 Ce2 Ce3 113.1(4) . .
O63 Ce2 O105 138.7(5) . .
O63 Ce2 O107 72.9(5) . .
O63 Ce2 O110 81.8(5) . .
O63 Ce2 O68 73.8(5) . .
O63 Ce2 O64 74.2(5) . .
O68 Ce2 Ce1 105.1(3) . .
O68 Ce2 Ce6 43.3(3) . .
O68 Ce2 Ce3 104.9(3) . .
O64 Ce2 Ce1 112.6(3) . .
O64 Ce2 Ce6 116.4(3) . .
O64 Ce2 Ce3 172.0(3) . .
O64 Ce2 O105 73.4(4) . .
O64 Ce2 O107 139.2(4) . .
O64 Ce2 O110 82.9(5) . .
O64 Ce2 O68 73.5(4) . .
Ce2 Ce1 Ce5 63.40(3) . .
Ce2 Ce1 Ce3 60.08(3) . .
Ce3 Ce1 Ce5 92.52(3) . .
O104 Ce1 Ce2 36.8(3) . .
O104 Ce1 Ce5 95.8(3) . .
O104 Ce1 Ce3 36.4(3) . .
O104 Ce1 O105 66.0(4) . .
O104 Ce1 O108 80.7(5) . .
O104 Ce1 O114 74.2(5) . .
O104 Ce1 O34 130.3(4) . .
O104 Ce1 O106 65.5(4) . .
O104 Ce1 O31 138.5(5) . .
O104 Ce1 O30 138.7(5) . .
O104 Ce1 O115 73.4(5) . .
O105 Ce1 Ce2 48.2(3) . .
O105 Ce1 Ce5 82.6(3) . .
O105 Ce1 Ce3 101.4(3) . .
O105 Ce1 O34 119.2(4) . .
O108 Ce1 Ce2 100.6(3) . .
O108 Ce1 Ce5 149.7(3) . .
O108 Ce1 Ce3 101.3(3) . .
O108 Ce1 O105 68.4(4) . .
O108 Ce1 O34 149.0(4) . .
O108 Ce1 O106 69.8(4) . .
O114 Ce1 Ce2 39.0(3) . .
O114 Ce1 Ce5 25.5(3) . .
O114 Ce1 Ce3 83.1(3) . .
O114 Ce1 O105 61.7(4) . .
O114 Ce1 O108 129.7(5) . .
O114 Ce1 O34 69.0(4) . .
O114 Ce1 O106 131.3(4) . .
O114 Ce1 O31 142.5(5) . .
O114 Ce1 O30 89.1(5) . .
O114 Ce1 O115 82.2(5) . .
O34 Ce1 Ce2 105.7(3) . .
O34 Ce1 Ce5 43.5(3) . .
O34 Ce1 Ce3 105.9(3) . .
O106 Ce1 Ce2 101.4(3) . .
O106 Ce1 Ce5 135.9(3) . .
O106 Ce1 Ce3 48.2(3) . .
O106 Ce1 O105 119.3(4) . .
O106 Ce1 O34 119.5(4) . .
O31 Ce1 Ce2 172.8(4) . .
O31 Ce1 Ce5 117.2(4) . .
O31 Ce1 Ce3 113.0(4) . .
O31 Ce1 O105 138.4(5) . .
O31 Ce1 O108 82.0(5) . .
O31 Ce1 O34 73.9(5) . .
O31 Ce1 O106 73.1(5) . .
O31 Ce1 O30 74.7(5) . .
O30 Ce1 Ce2 112.2(3) . .
O30 Ce1 Ce5 81.2(4) . .
O30 Ce1 Ce3 171.9(4) . .
O30 Ce1 O105 72.8(4) . .
O30 Ce1 O108 82.0(5) . .
O30 Ce1 O34 73.1(4) . .
O30 Ce1 O106 139.5(5) . .
O115 Ce1 Ce2 82.8(3) . .
O115 Ce1 Ce5 75.3(3) . .
O115 Ce1 Ce3 38.4(3) . .
O115 Ce1 O105 131.0(4) . .
O115 Ce1 O108 130.6(5) . .
O115 Ce1 O34 69.7(4) . .
O115 Ce1 O106 61.3(4) . .
O115 Ce1 O31 90.4(5) . .
O115 Ce1 O30 142.5(5) . .
Ce5 Ce6 Ce2 60.48(3) . .
Ce5 Ce6 Ce3 87.49(3) . .
Ce5 Ce6 Ce4 59.73(3) . .
Ce3 Ce6 Ce2 53.68(3) . .
Ce4 Ce6 Ce2 87.44(3) . .
Ce4 Ce6 Ce3 60.33(3) . .
O103 Ce6 Ce2 80.8(3) . .
O103 Ce6 Ce5 31.6(3) . .
O103 Ce6 Ce3 80.4(3) . .
O103 Ce6 Ce4 31.0(3) . .
O103 Ce6 O102 74.9(4) . .
O103 Ce6 O67 90.0(5) . .
O103 Ce6 O68 75.7(4) . .
O103 Ce6 O97 145.8(5) . .
O103 Ce6 O98 90.8(5) . .
O103 Ce6 O62 145.4(5) . .
O116 Ce6 Ce2 27.8(4) . .
O116 Ce6 Ce5 77.5(4) . .
O116 Ce6 Ce3 26.9(4) . .
O116 Ce6 Ce4 76.9(4) . .
O116 Ce6 O103 85.0(5) . .
O116 Ce6 O102 71.4(5) . .
O116 Ce6 O67 143.8(5) . .
O116 Ce6 O68 71.6(5) . .
O116 Ce6 O97 90.3(5) . .
O116 Ce6 O98 143.4(5) . .
O116 Ce6 O62 89.6(5) . .
O102 Ce6 Ce2 96.9(3) . .
O102 Ce6 Ce5 101.5(3) . .
O102 Ce6 Ce3 44.5(3) . .
O102 Ce6 Ce4 44.0(3) . .
O102 Ce6 O68 134.1(4) . .
O67 Ce6 Ce2 116.0(4) . .
O67 Ce6 Ce5 79.6(4) . .
O67 Ce6 Ce3 166.7(4) . .
O67 Ce6 Ce4 114.2(4) . .
O67 Ce6 O102 141.2(5) . .
O67 Ce6 O68 72.4(5) . .
O67 Ce6 O97 112.4(5) . .
O67 Ce6 O98 72.4(5) . .
O67 Ce6 O62 74.6(5) . .
O68 Ce6 Ce2 43.9(3) . .
O68 Ce6 Ce5 44.1(3) . .
O68 Ce6 Ce3 96.3(3) . .
O68 Ce6 Ce4 101.3(3) . .
O97 Ce6 Ce2 109.3(3) . .
O97 Ce6 Ce5 167.5(3) . .
O97 Ce6 Ce3 80.3(4) . .
O97 Ce6 Ce4 115.2(3) . .
O97 Ce6 O102 71.5(5) . .
O97 Ce6 O68 134.4(5) . .
O98 Ce6 Ce2 167.9(4) . .
O98 Ce6 Ce5 115.2(4) . .
O98 Ce6 Ce3 116.5(4) . .
O98 Ce6 Ce4 80.9(4) . .
O98 Ce6 O102 72.4(5) . .
O98 Ce6 O68 142.0(5) . .
O98 Ce6 O97 73.2(5) . .
O98 Ce6 O62 112.7(5) . .
O62 Ce6 Ce2 78.8(4) . .
O62 Ce6 Ce5 114.0(4) . .
O62 Ce6 Ce3 108.5(4) . .
O62 Ce6 Ce4 166.0(4) . .
O62 Ce6 O102 135.0(5) . .
O62 Ce6 O68 70.2(5) . .
O62 Ce6 O97 68.1(5) . .
Ce1 Ce5 Ce2 53.47(3) . .
Ce6 Ce5 Ce2 60.21(3) . .
Ce6 Ce5 Ce1 87.41(3) . .
Ce4 Ce5 Ce2 87.53(3) . .
Ce4 Ce5 Ce1 60.44(3) . .
Ce4 Ce5 Ce6 60.16(3) . .
O114 Ce5 Ce2 27.5(3) . .
O114 Ce5 Ce1 27.3(3) . .
O114 Ce5 Ce6 77.7(3) . .
O114 Ce5 Ce4 77.8(3) . .
O114 Ce5 O103 85.5(5) . .
O114 Ce5 O28 142.7(5) . .
O114 Ce5 O34 71.3(4) . .
O114 Ce5 O66 142.8(5) . .
O114 Ce5 O68 71.2(5) . .
O114 Ce5 O29 89.5(5) . .
O114 Ce5 O65 89.2(5) . .
O103 Ce5 Ce2 80.4(3) . .
O103 Ce5 Ce1 80.5(3) . .
O103 Ce5 Ce6 31.4(3) . .
O103 Ce5 Ce4 31.5(3) . .
O103 Ce5 O28 90.9(5) . .
O103 Ce5 O34 76.3(4) . .
O103 Ce5 O66 90.4(5) . .
O103 Ce5 O68 75.2(4) . .
O103 Ce5 O29 146.3(5) . .
O103 Ce5 O65 145.2(5) . .
O28 Ce5 Ce2 166.9(4) . .
O28 Ce5 Ce1 115.6(4) . .
O28 Ce5 Ce6 115.6(3) . .
O28 Ce5 Ce4 80.0(4) . .
O28 Ce5 O34 71.8(5) . .
O28 Ce5 O66 74.2(5) . .
O28 Ce5 O68 143.1(5) . .
O28 Ce5 O29 73.4(5) . .
O28 Ce5 O65 113.0(5) . .
O34 Ce5 Ce2 96.4(3) . .
O34 Ce5 Ce1 44.0(3) . .
O34 Ce5 Ce6 102.4(3) . .
O34 Ce5 Ce4 44.8(3) . .
O34 Ce5 O68 134.1(4) . .
O66 Ce5 Ce2 115.4(4) . .
O66 Ce5 Ce1 166.5(4) . .
O66 Ce5 Ce6 79.7(4) . .
O66 Ce5 Ce4 115.1(3) . .
O66 Ce5 O34 143.0(4) . .
O66 Ce5 O68 71.9(5) . .
O66 Ce5 O29 112.7(5) . .
O66 Ce5 O65 73.5(5) . .
O68 Ce5 Ce2 43.7(3) . .
O68 Ce5 Ce1 96.0(3) . .
O68 Ce5 Ce6 43.8(3) . .
O68 Ce5 Ce4 101.5(3) . .
O29 Ce5 Ce2 108.7(3) . .
O29 Ce5 Ce1 79.9(3) . .
O29 Ce5 Ce6 166.9(3) . .
O29 Ce5 Ce4 115.0(3) . .
O29 Ce5 O34 70.6(4) . .
O29 Ce5 O68 134.0(4) . .
O65 Ce5 Ce2 79.2(4) . .
O65 Ce5 Ce1 108.7(4) . .
O65 Ce5 Ce6 113.9(4) . .
O65 Ce5 Ce4 166.5(4) . .
O65 Ce5 O34 133.9(5) . .
O65 Ce5 O68 70.5(5) . .
O65 Ce5 O29 67.8(5) . .
Ce2 Ce3 Ce6 63.22(3) . .
Ce1 Ce3 Ce2 59.91(3) . .
Ce1 Ce3 Ce6 92.58(4) . .
O104 Ce3 Ce2 36.6(3) . .
O104 Ce3 Ce1 36.6(3) . .
O104 Ce3 Ce6 95.6(3) . .
O104 Ce3 O107 66.5(4) . .
O104 Ce3 O106 65.4(4) . .
O104 Ce3 O115 74.1(5) . .
O104 Ce3 O112 81.2(5) . .
O104 Ce3 O116 74.0(5) . .
O104 Ce3 O102 129.7(5) . .
O104 Ce3 O96 138.5(5) . .
O104 Ce3 O101 139.3(5) . .
O107 Ce3 Ce2 49.0(3) . .
O107 Ce3 Ce1 102.1(3) . .
O107 Ce3 Ce6 82.2(3) . .
O107 Ce3 O102 118.7(4) . .
O106 Ce3 Ce2 101.0(3) . .
O106 Ce3 Ce1 47.9(3) . .
O106 Ce3 Ce6 135.9(3) . .
O106 Ce3 O107 119.8(4) . .
O106 Ce3 O102 119.3(4) . .
O115 Ce3 Ce2 83.1(3) . .
O115 Ce3 Ce1 39.0(3) . .
O115 Ce3 Ce6 75.4(3) . .
O115 Ce3 O107 132.0(4) . .
O115 Ce3 O106 61.5(4) . .
O115 Ce3 O112 130.6(5) . .
O115 Ce3 O116 81.7(5) . .
O115 Ce3 O102 68.6(4) . .
O115 Ce3 O96 141.6(5) . .
O115 Ce3 O101 89.7(5) . .
O112 Ce3 Ce2 101.6(4) . .
O112 Ce3 Ce1 101.5(4) . .
O112 Ce3 Ce6 150.2(4) . .
O112 Ce3 O107 69.3(5) . .
O112 Ce3 O106 69.5(5) . .
O112 Ce3 O102 149.1(5) . .
O116 Ce3 Ce2 39.0(3) . .
O116 Ce3 Ce1 82.7(3) . .
O116 Ce3 Ce6 25.0(3) . .
O116 Ce3 O107 62.3(4) . .
O116 Ce3 O106 130.6(4) . .
O116 Ce3 O112 131.1(5) . .
O116 Ce3 O102 68.3(4) . .
O116 Ce3 O96 89.0(5) . .
O116 Ce3 O101 141.3(5) . .
O102 Ce3 Ce2 105.1(3) . .
O102 Ce3 Ce1 105.2(3) . .
O102 Ce3 Ce6 43.3(3) . .
O96 Ce3 Ce2 112.1(4) . .
O96 Ce3 Ce1 171.5(4) . .
O96 Ce3 Ce6 80.6(4) . .
O96 Ce3 O107 72.0(4) . .
O96 Ce3 O106 140.3(5) . .
O96 Ce3 O112 82.5(5) . .
O96 Ce3 O102 73.3(5) . .
O101 Ce3 Ce2 172.6(4) . .
O101 Ce3 Ce1 113.2(4) . .
O101 Ce3 Ce6 116.4(4) . .
O101 Ce3 O107 138.2(5) . .
O101 Ce3 O106 74.1(5) . .
O101 Ce3 O112 82.0(5) . .
O101 Ce3 O102 73.4(5) . .
O101 Ce3 O96 74.7(5) . .
Ce6 Ce4 Ce1 87.38(3) . .
Ce6 Ce4 Ce3 60.21(3) . .
Ce5 Ce4 Ce1 60.43(3) . .
Ce5 Ce4 Ce6 60.11(3) . .
Ce5 Ce4 Ce3 87.63(3) . .
Ce3 Ce4 Ce1 53.60(3) . .
O103 Ce4 Ce1 80.7(3) . .
O103 Ce4 Ce6 31.1(3) . .
O103 Ce4 Ce5 31.8(3) . .
O103 Ce4 Ce3 80.4(3) . .
O103 Ce4 O34 76.1(4) . .
O103 Ce4 O102 74.9(5) . .
O103 Ce4 O32 146.9(5) . .
O103 Ce4 O99 89.5(5) . .
O103 Ce4 O33 91.9(5) . .
O103 Ce4 O100 144.0(5) . .
O34 Ce4 Ce1 44.1(3) . .
O34 Ce4 Ce6 101.9(3) . .
O34 Ce4 Ce5 44.3(3) . .
O34 Ce4 Ce3 96.5(3) . .
O115 Ce4 Ce1 27.9(4) . .
O115 Ce4 Ce6 77.3(4) . .
O115 Ce4 Ce5 78.0(4) . .
O115 Ce4 Ce3 26.9(4) . .
O115 Ce4 O103 85.5(5) . .
O115 Ce4 O34 72.0(5) . .
O115 Ce4 O102 71.4(5) . .
O115 Ce4 O32 88.5(5) . .
O115 Ce4 O99 142.5(5) . .
O115 Ce4 O33 143.3(5) . .
O115 Ce4 O100 89.8(5) . .
O102 Ce4 Ce1 96.7(3) . .
O102 Ce4 Ce6 43.8(3) . .
O102 Ce4 Ce5 101.7(3) . .
O102 Ce4 Ce3 44.4(3) . .
O102 Ce4 O34 134.4(4) . .
O32 Ce4 Ce1 78.9(3) . .
O32 Ce4 Ce6 165.7(3) . .
O32 Ce4 Ce5 115.2(3) . .
O32 Ce4 Ce3 107.3(3) . .
O32 Ce4 O34 71.1(4) . .
O32 Ce4 O102 133.2(5) . .
O99 Ce4 Ce1 166.4(4) . .
O99 Ce4 Ce6 79.4(4) . .
O99 Ce4 Ce5 114.3(4) . .
O99 Ce4 Ce3 115.6(4) . .
O99 Ce4 O34 142.2(5) . .
O99 Ce4 O102 71.5(5) . .
O99 Ce4 O32 113.9(5) . .
O99 Ce4 O100 72.9(5) . .
O33 Ce4 Ce1 115.6(4) . .
O33 Ce4 Ce6 116.5(4) . .
O33 Ce4 Ce5 80.7(4) . .
O33 Ce4 Ce3 167.4(4) . .
O33 Ce4 O34 71.9(5) . .
O33 Ce4 O102 142.9(5) . .
O33 Ce4 O32 74.0(5) . .
O33 Ce4 O99 73.9(5) . .
O33 Ce4 O100 112.0(5) . .
O100 Ce4 Ce1 109.9(3) . .
O100 Ce4 Ce6 113.2(4) . .
O100 Ce4 Ce5 167.1(4) . .
O100 Ce4 Ce3 79.5(4) . .
O100 Ce4 O34 135.7(5) . .
O100 Ce4 O102 69.8(5) . .
O100 Ce4 O32 68.3(5) . .
O68 As2 O49 114.3(7) . .
O48 As2 O68 114.6(7) . .
O48 As2 O47 102.6(7) . .
O48 As2 O49 105.1(7) . .
O47 As2 O68 114.2(7) . .
O47 As2 O49 104.7(7) . .
O34 As1 O15 114.8(7) . .
O34 As1 O13 115.0(7) . .
O14 As1 O34 114.0(7) . .
O14 As1 O15 102.7(7) . .
O14 As1 O13 104.5(7) . .
O15 As1 O13 104.4(7) . .
O102 As3 O83 113.9(7) . .
O102 As3 O82 115.5(7) . .
O83 As3 O82 103.9(7) . .
O81 As3 O102 113.7(7) . .
O81 As3 O83 105.1(7) . .
O81 As3 O82 103.5(8) . .
OW8 Na5 Na5 99.4(6) . 2_767
OW8 Na5 O26 173.7(8) . .
OW8 Na5 Na6 134.8(5) . .
O26 Na5 Na5 85.5(5) . 2_767
O26 Na5 Na6 45.5(4) . .
OW11 Na5 Na5 126.3(7) . 2_767
OW11 Na5 OW8 91.9(6) . .
OW11 Na5 O26 88.3(6) . .
OW11 Na5 Na6 42.9(5) . .
OW11 Na5 OW9 96.8(8) . .
OW10 Na5 Na5 39.0(5) 2_767 2_767
OW10 Na5 Na5 39.4(5) . 2_767
OW10 Na5 OW8 89.6(6) 2_767 .
OW10 Na5 OW8 105.2(7) . .
OW10 Na5 O26 91.9(6) 2_767 .
OW10 Na5 O26 81.1(7) . .
OW10 Na5 OW11 87.0(7) . .
OW10 Na5 OW11 165.2(8) 2_767 .
OW10 Na5 OW10 78.4(7) . 2_767
OW10 Na5 Na6 134.3(6) 2_767 .
OW10 Na5 Na6 79.2(6) . .
OW10 Na5 OW9 160.2(8) . .
OW10 Na5 OW9 97.8(8) 2_767 .
Na6 Na5 Na5 109.4(5) . 2_767
OW9 Na5 Na5 133.8(7) . 2_767
OW9 Na5 OW8 94.1(8) . .
OW9 Na5 O26 79.6(7) . .
OW9 Na5 Na6 90.4(7) . .
Ce1 O104 Ce2 106.4(6) . .
Ce3 O104 Ce2 107.0(5) . .
Ce3 O104 Ce1 107.0(5) . .
Ce1 O105 Ce2 83.5(4) . .
W1 O6 W3 149.6(8) . .
Ce1 O108 Na1 107.3(5) . .
C1 O108 Ce1 131.6(18) . .
C1 O108 Na1 121.0(18) . .
W12 O40 W10 153.2(8) . .
Ce1 O114 Ce2 102.4(5) . .
Ce5 O114 Ce2 127.0(6) . .
Ce5 O114 Ce1 127.3(6) . .
W11 O38 W10 150.9(9) . .
W4 O19 W5 145.0(9) . .
Ce6 O103 Ce5 116.9(5) . .
Ce4 O103 Ce6 117.9(6) . .
Ce4 O103 Ce5 116.7(5) . .
Ce3 O107 Ce2 82.4(4) . .
W15 O55 W16 146.8(8) . .
W4 O28 Ce5 157.3(8) . .
Ce5 O34 Ce1 92.4(4) . .
Ce5 O34 Ce4 90.9(4) . .
Ce4 O34 Ce1 91.9(4) . .
As1 O34 Ce1 123.9(7) . .
As1 O34 Ce5 124.3(7) . .
As1 O34 Ce4 123.8(6) . .
W16 O57 W17 121.0(7) . .
Ce1 O106 Ce3 83.9(4) . .
W18 O66 Ce5 157.0(8) . .
W11 O39 W12 151.6(8) . .
W7 O31 Ce1 156.2(8) . .
W6 O21 W5 122.5(7) . .
W16 O43 Na9 103.8(7) . .
W12 O43 W16 125.2(7) . .
W12 O43 Na9 105.1(7) . .
W21 O78 W27 124.3(8) . .
W6 O30 Ce1 156.8(8) . .
Ce3 O115 Ce1 102.5(5) . .
Ce4 O115 Ce1 126.4(6) . .
Ce4 O115 Ce3 127.9(6) . .
Ce2 O110 Na1 107.0(5) . .
C2 O110 Ce2 131.5(16) . .
C2 O110 Na1 119.9(15) . .
Ce3 O112 Na1 107.4(5) . .
C3 O112 Ce3 131.3(18) . .
C3 O112 Na1 120.7(18) . .
W10 O45 W18 125.4(9) . .
Ce6 O116 Ce2 126.7(6) . .
Ce6 O116 Ce3 128.0(6) . .
Ce3 O116 Ce2 102.6(5) . .
W23 O80 Na7 101.4(8) . .
W19 O80 W23 126.2(9) . .
W19 O80 Na7 104.0(9) . .
Ce6 O102 Ce3 92.2(4) . .
Ce6 O102 Ce4 92.3(4) . .
Ce4 O102 Ce3 92.1(4) . .
As3 O102 Ce6 123.7(7) . .
As3 O102 Ce3 122.6(7) . .
As3 O102 Ce4 124.9(7) . .
W11 O42 W15 126.2(8) . .
W18 O61 W13 121.9(8) . .
W1 O7 W9 124.2(8) . .
W2 O10 W6 126.4(8) . .
W17 O59 W18 146.7(9) . .
W8 O27 W9 146.7(8) . .
W15 O63 Ce2 157.4(8) . .
W1 O4 W2 147.9(10) . .
W15 O53 W14 121.4(8) . .
W25 O89 W26 147.3(9) . .
W4 O18 Na10 148.8(10) . .
W24 O96 Ce3 155.7(8) . .
W2 O9 W5 125.0(9) . .
W10 O46 W13 125.6(9) . .
W24 O75 Na7 101.6(8) . .
W20 O75 W24 124.7(9) . .
W20 O75 Na7 103.2(9) . .
W13 O67 Ce6 155.7(8) . .
W23 O101 Ce3 158.0(8) . .
W23 O85 Na7 108.4(9) . .
W24 O85 W23 145.3(9) . .
W24 O85 Na7 105.3(9) . .
Ce6 O68 Ce2 92.8(4) . .
Ce6 O68 Ce5 92.1(4) . .
Ce5 O68 Ce2 92.9(4) . .
As2 O68 Ce2 123.3(7) . .
As2 O68 Ce6 123.9(7) . .
As2 O68 Ce5 123.1(7) . .
W21 O77 W26 124.7(8) . .
W8 O32 Ce4 155.1(8) . .
W27 O99 Ce4 157.0(8) . .
W12 O44 W17 123.5(8) . .
W27 O91 W26 120.7(8) . .
W23 O95 W22 121.7(8) . .
W6 O14 W5 92.7(5) . .
As1 O14 W5 122.2(7) . .
As1 O14 W6 123.8(7) . .
W20 O76 W25 124.2(9) . .
W18 O60 Na10 150.8(12) . .
W25 O97 Ce6 158.8(8) . .
W26 O98 Ce6 157.2(8) . .
W3 O11 W7 125.6(8) . .
W17 O48 W16 93.1(5) . .
As2 O48 W16 124.0(7) . .
As2 O48 W17 121.2(7) . .
W1 O8 W4 123.9(9) . .
W19 O79 W22 124.9(9) . .
W14 O51 W13 145.1(9) . .
W7 O25 W8 122.5(8) . .
W21 O73 W20 152.8(10) . .
W27 O83 W21 91.2(5) . .
W26 O83 W27 92.1(5) . .
W26 O83 W21 91.0(5) . .
As3 O83 W27 121.3(7) . .
As3 O83 W26 122.7(7) . .
As3 O83 W21 128.6(7) . .
W9 O33 Ce4 158.9(9) . .
W24 O87 W25 122.1(8) . .
W15 O47 W11 91.1(5) . .
W14 O47 W15 93.2(5) . .
W14 O47 W11 90.9(5) . .
As2 O47 W15 123.2(7) . .
As2 O47 W14 121.2(7) . .
As2 O47 W11 127.6(7) . .
W14 O62 Ce6 156.8(8) . .
W27 O92 Na12 134.9(10) . .
W22 O94 Na6 146.4(10) . .
W25 O82 W20 90.7(5) . .
W24 O82 W25 93.8(6) . .
W24 O82 W20 91.4(6) . .
As3 O82 W25 120.9(8) . .
As3 O82 W24 122.2(8) . .
As3 O82 W20 128.4(8) . .
W22 O81 W23 93.3(5) . .
W22 O81 W19 89.7(5) . .
W23 O81 W19 90.0(5) . .
As3 O81 W22 122.3(8) . .
As3 O81 W23 123.7(7) . .
As3 O81 W19 127.7(7) . .
W8 O26 Na5 129.0(8) . .
W8 O26 Na6 140.6(9) . .
Na6 O26 Na5 88.7(6) . .
W26 O90 Na11 157.6(13) . 2_656
W22 O93 W27 146.2(9) . .
W7 O24 Na2 144.4(10) . .
W7 O15 W8 93.4(5) . .
W7 O15 W3 91.2(5) . .
W8 O15 W3 90.0(5) . .
As1 O15 W7 123.2(8) . .
As1 O15 W8 120.8(7) . .
As1 O15 W3 128.5(8) . .
Na5 OW11 Na6 94.7(7) . .
W4 O13 W1 90.6(5) . .
W9 O13 W4 91.9(5) . .
W9 O13 W1 91.0(5) . .
As1 O13 W4 121.7(7) . .
As1 O13 W9 122.0(8) . .
As1 O13 W1 129.5(7) . .
W10 O37 Na14 163.8(11) . 2_656
Na5 OW10 Na5 101.6(7) . 2_767
W23 O84 Na8 137.4(11) . 2_657
W13 O50 Na11 158.0(14) . 2_656
O110 C2 H2 116.1 . .
O111 C2 O110 128(3) . .
O111 C2 H2 116.1 . .
W16 O64 Ce2 157.1(7) . .
W22 O100 Ce4 159.5(8) . .
W5 O29 Ce5 157.4(8) . .
W17 O65 Ce5 158.0(8) . .
W2 O5 Na3 105.0(10) . .
W3 O5 W2 148.2(9) . .
W3 O5 Na3 106.7(10) . .
W18 O49 W13 92.6(5) . .
W18 O49 W10 90.3(5) . .
W13 O49 W10 91.0(5) . .
As2 O49 W18 122.5(7) . .
As2 O49 W13 122.2(8) . .
As2 O49 W10 128.4(7) . .
W21 O74 W19 153.8(9) . .
W4 O17 W9 122.5(8) . .
W6 O23 W7 147.3(9) . .
W19 O72 Na7 103.5(9) . .
W20 O72 W19 154.4(10) . .
W20 O72 Na7 100.4(9) . .
W14 O41 Na15 106.8(9) . 1_455
W11 O41 W14 125.0(8) . .
W11 O41 Na15 106.2(9) . 1_455
W3 O12 W8 125.9(8) . .
O94 Na6 Na5 83.4(6) . .
O94 Na6 O26 72.1(7) . .
O94 Na6 OW12 151.7(9) . .
O26 Na6 Na5 45.9(5) . .
OW11 Na6 Na5 42.4(5) . .
OW11 Na6 O94 100.8(8) . .
OW11 Na6 O26 88.1(7) . .
OW11 Na6 OW12 78.9(8) . .
OW11 Na6 OW13 90.1(9) . .
OW14 Na6 Na5 142.9(8) . .
OW14 Na6 O94 94.9(8) . .
OW14 Na6 O26 98.3(8) . .
OW14 Na6 OW11 164.2(10) . .
OW14 Na6 OW12 88.0(9) . .
OW14 Na6 OW13 91.7(9) . .
OW12 Na6 Na5 77.5(7) . .
OW12 Na6 O26 79.6(8) . .
OW13 Na6 Na5 123.7(8) . .
OW13 Na6 O94 77.8(9) . .
OW13 Na6 O26 148.9(10) . .
OW13 Na6 OW12 130.4(10) . .
Na6 OW14 Na9 109.5(10) . 1_655
W20 O69 Na16 139.0(11) . .
W20 O69 Na8 128.8(11) . .
Na16 O69 Na8 89.1(9) . .
O108 Na1 O108 180.0(5) 2_667 .
O108 Na1 O110 84.0(4) 2_667 .
O108 Na1 O110 96.0(4) . .
O108 Na1 O110 96.0(4) 2_667 2_667
O108 Na1 O110 84.0(4) . 2_667
O110 Na1 O110 180.0(4) . 2_667
O112 Na1 O108 97.7(4) 2_667 2_667
O112 Na1 O108 82.3(4) 2_667 .
O112 Na1 O108 82.3(4) . 2_667
O112 Na1 O108 97.7(4) . .
O112 Na1 O110 97.1(4) 2_667 2_667
O112 Na1 O110 97.1(4) . .
O112 Na1 O110 82.9(4) . 2_667
O112 Na1 O110 82.9(4) 2_667 .
O112 Na1 O112 180.0 2_667 .
O108 C1 O109 131(3) . .
O108 C1 H1 114.4 . .
O109 C1 H1 114.4 . .
O112 C3 O113 129(3) . .
O112 C3 H3 115.7 . .
O113 C3 H3 115.7 . .
O69 Na16 OW21 172.8(10) . .
O69 Na16 OW20 93.7(9) . .
O69 Na16 OW18 99.1(12) . .
O69 Na16 OW19 78.3(11) . .
O69 Na16 Na8 50.6(7) . .
OW21 Na16 OW18 87.9(11) . .
OW21 Na16 Na8 130.1(7) . .
OW22 Na16 O69 88.8(8) . .
OW22 Na16 OW21 91.0(7) . .
OW22 Na16 OW20 161.1(11) . .
OW22 Na16 OW18 80.2(12) . .
OW22 Na16 OW19 92.5(12) . .
OW22 Na16 Na8 39.3(6) . .
OW20 Na16 OW21 88.8(8) . .
OW20 Na16 OW18 80.9(12) . .
OW20 Na16 OW19 106.4(13) . .
OW20 Na16 Na8 135.8(9) . .
OW18 Na16 Na8 80.7(11) . .
OW19 Na16 OW21 94.6(12) . .
OW19 Na16 OW18 172.3(15) . .
OW19 Na16 Na8 92.1(11) . .
Na12 Na13 Na14 105.6(6) . .
OW32 Na13 Na12 42.7(8) . .
OW32 Na13 OW33 85.0(10) . .
OW32 Na13 OW37 89.9(10) . .
OW32 Na13 OW35 175.6(12) . .
OW32 Na13 OW36 87.0(12) . .
OW32 Na13 Na14 96.7(8) . .
OW32 Na13 OW34 85.7(10) . .
OW33 Na13 Na12 45.9(6) . .
OW33 Na13 OW37 87.6(9) . .
OW33 Na13 OW35 97.8(10) . .
OW33 Na13 OW36 165.6(13) . .
OW33 Na13 Na14 126.8(8) . .
OW33 Na13 OW34 88.9(9) . .
OW37 Na13 Na12 74.4(7) . .
OW37 Na13 OW35 86.8(10) . .
OW37 Na13 Na14 39.4(6) . .
OW37 Na13 OW34 174.6(11) . .
OW35 Na13 Na12 138.5(9) . .
OW35 Na13 Na14 78.9(8) . .
OW36 Na13 Na12 122.1(11) . .
OW36 Na13 OW37 80.4(11) . .
OW36 Na13 OW35 89.6(12) . .
OW36 Na13 Na14 42.5(10) . .
OW36 Na13 OW34 102.5(12) . .
OW34 Na13 Na12 100.2(8) . .
OW34 Na13 OW35 97.7(10) . .
OW34 Na13 Na14 144.3(9) . .
O92 Na12 Na13 94.9(7) . .
O92 Na12 OW33 77.7(8) . .
O92 Na12 OW29 78.9(10) . .
OW32 Na12 O92 90.6(10) . .
OW32 Na12 Na13 40.1(7) . .
OW32 Na12 OW33 78.4(9) . .
OW32 Na12 OW29 82.1(11) . .
OW33 Na12 Na13 41.6(6) . .
OW33 Na12 OW29 149.2(13) . .
OW31 Na12 O92 169.1(13) . .
OW31 Na12 Na13 82.0(9) . .
OW31 Na12 OW32 80.3(11) . .
OW31 Na12 OW33 106.0(11) . .
OW31 Na12 OW29 93.8(12) . .
OW31 Na12 OW30 110.8(18) . .
OW29 Na12 Na13 122.0(11) . .
OW30 Na12 O92 77.6(16) . .
OW30 Na12 Na13 144.7(16) . .
OW30 Na12 OW32 167.3(18) . .
OW30 Na12 OW33 103.4(16) . .
OW30 Na12 OW29 90.8(17) . .
Na13 OW32 Na12 97.3(11) . .
Na16 OW22 Na8 102.4(10) . .
Na13 OW33 Na12 92.5(9) . .
Na14 OW37 Na13 97.7(10) . .
Na13 OW35 Na4 153.6(14) . 2_767
Na12 OW31 Na15 136.1(15) . 2_756
Na13 OW36 Na14 97.0(15) . .
O37 Na14 Na13 104.2(7) 2_656 .
O37 Na14 OW36 97.5(11) 2_656 .
O37 Na14 OW40 83.2(11) 2_656 .
OW37 Na14 O37 90.4(9) . 2_656
OW37 Na14 Na13 42.9(7) . .
OW37 Na14 OW36 81.7(12) . .
OW37 Na14 OW38 98.9(12) . .
OW37 Na14 OW39 172.4(17) . .
OW37 Na14 OW40 94.1(13) . .
OW36 Na14 Na13 40.5(9) . .
OW36 Na14 OW40 175.7(16) . .
OW38 Na14 O37 170.5(13) . 2_656
OW38 Na14 Na13 83.8(9) . .
OW38 Na14 OW36 85.3(13) . .
OW38 Na14 OW40 94.7(13) . .
OW39 Na14 O37 84.4(15) . 2_656
OW39 Na14 Na13 133.3(15) . .
OW39 Na14 OW36 93.3(17) . .
OW39 Na14 OW38 86.4(16) . .
OW39 Na14 OW40 91.0(17) . .
OW40 Na14 Na13 135.3(12) . .
Na11 OW29 Na12 127.0(18) . .
Na2 OW13 Na6 124.7(13) 2_767 .
Na14 OW40 Na15 110.3(15) . .
O84 Na8 O69 165.4(12) 2_657 .
O84 Na8 Na16 131.8(10) 2_657 .
O84 Na8 Na7 73.9(8) 2_657 2_657
O69 Na8 Na16 40.3(5) . .
O69 Na8 Na7 99.6(9) . 2_657
Na16 Na8 Na7 120.2(8) . 2_657
OW22 Na8 O84 98.0(10) . 2_657
OW22 Na8 O69 77.7(9) . .
OW22 Na8 Na16 38.3(6) . .
OW22 Na8 Na7 136.9(12) . 2_657
OW22 Na8 OW15 88.1(17) . .
OW22 Na8 OW16 165.3(16) . .
OW15 Na8 O84 95.1(16) . 2_657
OW15 Na8 O69 71.0(16) . .
OW15 Na8 Na16 70.7(15) . .
OW15 Na8 Na7 51.8(15) . 2_657
OW17 Na8 O84 100.8(15) . 2_657
OW17 Na8 O69 92.8(15) . .
OW17 Na8 Na16 94.6(14) . .
OW17 Na8 OW22 84.6(15) . .
OW17 Na8 Na7 138.3(16) . 2_657
OW17 Na8 OW15 163(2) . .
OW17 Na8 OW16 96.5(18) . .
OW16 Na8 O84 96.3(14) . 2_657
OW16 Na8 O69 87.6(13) . .
OW16 Na8 Na16 127.1(14) . .
OW16 Na8 Na7 45.1(13) . 2_657
OW16 Na8 OW15 86.8(19) . .
W20 Na7 Na8 145.0(8) . 2_657
O80 Na7 W20 81.2(9) . .
O80 Na7 Na8 79.1(7) . 2_657
O75 Na7 W20 30.0(5) . .
O75 Na7 O80 94.5(12) . .
O75 Na7 O72 56.2(9) . .
O75 Na7 Na8 124.1(9) . 2_657
O85 Na7 W20 70.1(9) . .
O85 Na7 O80 55.6(7) . .
O85 Na7 O75 57.4(9) . .
O85 Na7 O72 68.7(10) . .
O85 Na7 Na8 74.8(7) . 2_657
O85 Na7 Na7 113.1(14) . 2_657
O85 Na7 OW16 109.0(12) . 2_657
O72 Na7 W20 30.1(5) . .
O72 Na7 O80 54.5(7) . .
O72 Na7 Na8 131.7(9) . 2_657
Na7 Na7 W20 112.6(17) 2_657 .
Na7 Na7 O80 159.4(14) 2_657 .
Na7 Na7 O75 91.6(16) 2_657 .
Na7 Na7 O72 142(2) 2_657 .
Na7 Na7 Na8 81.2(13) 2_657 2_657
Na7 Na7 OW16 85(2) 2_657 2_657
OW15 Na7 W20 77.9(16) . .
OW15 Na7 O80 129.3(17) . .
OW15 Na7 O75 89.8(17) . .
OW15 Na7 O85 147(2) . .
OW15 Na7 O72 88.5(17) . .
OW15 Na7 Na8 136(2) . 2_657
OW15 Na7 Na7 70.3(16) . 2_657
OW15 Na7 OW16 104(2) . 2_657
OW16 Na7 W20 161.5(14) 2_657 .
OW16 Na7 O80 83.5(13) 2_657 .
OW16 Na7 O75 163.3(13) 2_657 .
OW16 Na7 O72 131.6(15) 2_657 .
OW16 Na7 Na8 39.2(11) 2_657 2_657
O24 Na2 OW3 159.8(16) . .
O24 Na2 Na4 131.6(7) . .
OW13 Na2 O24 103.1(11) 2_767 .
OW13 Na2 OW1 93.0(15) 2_767 .
OW13 Na2 OW3 96.7(16) 2_767 .
OW13 Na2 Na4 94.0(9) 2_767 .
OW4 Na2 O24 98.6(10) . .
OW4 Na2 OW13 78.3(11) . 2_767
OW4 Na2 OW2 98.0(13) . .
OW4 Na2 OW1 169.1(17) . .
OW4 Na2 OW3 81.2(16) . .
OW4 Na2 Na4 41.0(7) . .
OW2 Na2 O24 84.1(11) . .
OW2 Na2 OW13 172.3(14) . 2_767
OW2 Na2 OW1 91.4(16) . .
OW2 Na2 OW3 76.0(17) . .
OW2 Na2 Na4 79.0(11) . .
OW1 Na2 O24 76.8(14) . .
OW1 Na2 OW3 107(2) . .
OW1 Na2 Na4 147.8(15) . .
OW3 Na2 Na4 41.3(14) . .
Na7 OW15 Na8 117(2) . .
Na2 OW4 Na4 100.1(12) . .
Na2 OW2 Na3 112.1(16) . .
Na4 OW3 Na2 95(2) . .
OW6 Na4 OW35 91.1(11) . 2_767
OW6 Na4 Na2 126.0(10) . .
OW6 Na4 OW5 89.8(11) . .
OW6 Na4 OW7 91.6(16) . .
OW35 Na4 Na2 84.2(10) 2_767 .
OW35 Na4 OW7 115.5(16) 2_767 .
OW4 Na4 OW6 87.2(10) . .
OW4 Na4 OW35 86.9(12) . 2_767
OW4 Na4 Na2 38.9(8) . .
OW4 Na4 OW5 83.5(11) . .
OW4 Na4 OW7 157.6(18) . .
OW3 Na4 OW6 160(2) . .
OW3 Na4 OW35 72.5(17) . 2_767
OW3 Na4 Na2 43.3(15) . .
OW3 Na4 OW4 81.1(17) . .
OW3 Na4 OW5 104.6(18) . .
OW3 Na4 OW7 105(2) . .
OW5 Na4 OW35 170.3(14) . 2_767
OW5 Na4 Na2 87.4(9) . .
OW5 Na4 OW7 74.2(16) . .
OW7 Na4 Na2 138.3(15) . .
O18 Na10 Na10 140.0(13) . 2_666
O18 Na10 OW25 174.9(13) . 2_666
O60 Na10 O18 89.6(10) . .
O60 Na10 Na10 88.2(10) . 2_666
O60 Na10 OW26 169.7(12) . .
O60 Na10 OW25 91.9(12) . .
O60 Na10 OW25 85.5(11) . 2_666
O60 Na10 OW27 84.7(18) . .
OW26 Na10 O18 80.3(10) . .
OW26 Na10 Na10 98.3(12) . 2_666
OW26 Na10 OW25 104.5(12) . 2_666
OW26 Na10 OW25 87.8(13) . .
OW25 Na10 O18 98.8(12) . .
OW25 Na10 Na10 38.5(8) 2_666 2_666
OW25 Na10 Na10 41.5(9) . 2_666
OW25 Na10 OW25 80.0(13) . 2_666
OW27 Na10 O18 85.9(17) . .
OW27 Na10 Na10 133.5(18) . 2_666
OW27 Na10 OW26 96.5(18) . .
OW27 Na10 OW25 95.0(18) . 2_666
OW27 Na10 OW25 174(2) . .
OW14 Na9 O43 154.0(10) 1_455 .
OW14 Na9 OW23 107.7(13) 1_455 .
OW23 Na9 O43 95.8(13) . .
Na10 OW25 Na10 100.0(13) . 2_666
OW31 Na15 O41 131.8(14) 2_756 1_655
OW31 Na15 OW40 116.1(13) 2_756 .
OW31 Na15 Na15 107.6(17) 2_756 2_756
OW40 Na15 O41 92.3(12) . 1_655
Na15 Na15 O41 93.6(13) 2_756 1_655
Na15 Na15 OW40 113.4(19) 2_756 .
O90 Na11 O50 84.2(11) 2_656 2_656
O90 Na11 Na11 90.6(14) 2_656 2_656
O90 Na11 OW28 92.2(12) 2_656 2_656
O50 Na11 Na11 131(2) 2_656 2_656
O50 Na11 OW28 173(2) 2_656 2_656
OW29 Na11 O90 164.6(16) . 2_656
OW29 Na11 O50 81.1(13) . 2_656
OW29 Na11 Na11 102.5(17) . 2_656
OW29 Na11 OW28 102.9(16) . 2_656
OW29 Na11 OW28 95.0(17) . .
OW28 Na11 O90 88.6(15) . 2_656
OW28 Na11 O50 86.5(14) . 2_656
OW28 Na11 Na11 44.8(12) . 2_656
OW28 Na11 Na11 42.3(9) 2_656 2_656
OW28 Na11 OW28 87.1(16) . 2_656
Na11 OW28 Na11 92.9(16) . 2_656
Na8 OW16 Na7 95.7(17) . 2_657
OW2 Na3 O5 114(2) . .

loop_
_geom_bond_atom_site_label_1
_geom_bond_atom_site_label_2
_geom_bond_distance
_geom_bond_site_symmetry_2
W16 O55 1.929(15) .
W16 O57 1.948(15) .
W16 O43 2.010(15) .
W16 O48 2.357(13) .
W16 O56 1.694(15) .
W16 O64 1.777(13) .
W5 O19 1.923(15) .
W5 O21 1.977(15) .
W5 O9 1.991(17) .
W5 O14 2.371(14) .
W5 O20 1.740(16) .
W5 O29 1.775(14) .
W17 O57 1.976(14) .
W17 O59 1.895(15) .
W17 O44 2.009(16) .
W17 O48 2.348(14) .
W17 O65 1.774(14) .
W17 O58 1.703(19) .
W6 O21 1.928(15) .
W6 O30 1.767(14) .
W6 O10 2.014(17) .
W6 O22 1.711(15) .
W6 O14 2.362(13) .
W6 O23 1.913(16) .
W4 O19 1.922(14) .
W4 O28 1.783(15) .
W4 O18 1.729(16) .
W4 O8 2.005(17) .
W4 O13 2.373(15) .
W4 O17 1.925(15) .
W15 O55 1.915(15) .
W15 O42 1.993(16) .
W15 O63 1.784(15) .
W15 O53 1.941(15) .
W15 O47 2.360(14) .
W15 O54 1.714(16) .
W18 O66 1.789(14) .
W18 O45 2.024(16) .
W18 O61 1.923(14) .
W18 O59 1.941(15) .
W18 O60 1.725(18) .
W18 O49 2.346(15) .
W9 O7 1.988(16) .
W9 O27 1.933(15) .
W9 O33 1.793(16) .
W9 O13 2.358(14) .
W9 O17 1.954(16) .
W9 O16 1.700(16) .
W7 O31 1.783(15) .
W7 O11 2.005(17) .
W7 O25 1.924(15) .
W7 O24 1.721(16) .
W7 O15 2.341(15) .
W7 O23 1.920(16) .
W8 O27 1.901(15) .
W8 O32 1.783(14) .
W8 O25 1.982(16) .
W8 O26 1.743(16) .
W8 O15 2.363(15) .
W8 O12 1.997(17) .
W12 O40 1.898(13) .
W12 O39 1.928(15) .
W12 O43 1.901(15) .
W12 O44 1.874(16) .
W12 O36 1.713(17) .
W27 O78 2.035(15) .
W27 O99 1.801(14) .
W27 O91 1.942(15) .
W27 O83 2.361(14) .
W27 O92 1.702(17) .
W27 O93 1.934(16) .
W13 O61 1.960(15) .
W13 O46 2.017(17) .
W13 O67 1.820(15) .
W13 O51 1.935(16) .
W13 O50 1.712(17) .
W13 O49 2.348(14) .
W14 O53 1.963(15) .
W14 O51 1.908(16) .
W14 O47 2.324(13) .
W14 O62 1.771(15) .
W14 O52 1.723(17) .
W14 O41 1.978(16) .
W10 O40 1.937(13) .
W10 O38 1.930(16) .
W10 O45 1.847(17) .
W10 O46 1.874(16) .
W10 O37 1.696(18) .
W10 O49 2.504(15) .
W22 O95 2.012(16) .
W22 O79 2.007(17) .
W22 O94 1.726(17) .
W22 O81 2.330(15) .
W22 O93 1.907(16) .
W22 O100 1.791(14) .
W26 O89 1.931(16) .
W26 O77 1.994(16) .
W26 O91 1.962(15) .
W26 O98 1.800(14) .
W26 O83 2.351(14) .
W26 O90 1.697(17) .
W23 O80 1.999(17) .
W23 O101 1.795(15) .
W23 O85 1.939(16) .
W23 O95 1.898(16) .
W23 O81 2.366(15) .
W23 O84 1.721(18) .
W11 O38 1.915(15) .
W11 O39 1.883(14) .
W11 O42 1.902(16) .
W11 O47 2.505(14) .
W11 O35 1.734(18) .
W11 O41 1.906(16) .
W25 O89 1.903(15) .
W25 O76 1.999(17) .
W25 O97 1.775(14) .
W25 O87 1.961(17) .
W25 O82 2.339(16) .
W25 O88 1.725(17) .
W24 O96 1.758(15) .
W24 O75 1.997(17) .
W24 O85 1.933(16) .
W24 O87 1.938(16) .
W24 O82 2.333(16) .
W24 O86 1.697(17) .
W2 O10 1.865(16) .
W2 O4 1.951(17) .
W2 O9 1.880(17) .
W2 O2 1.737(18) .
W2 O5 1.947(17) .
W21 O78 1.868(16) .
W21 O77 1.888(16) .
W21 O73 1.914(17) .
W21 O83 2.470(14) .
W21 O71 1.721(16) .
W21 O74 1.900(17) .
W3 O6 1.956(15) .
W3 O11 1.891(17) .
W3 O15 2.510(15) .
W3 O3 1.742(19) .
W3 O5 1.917(16) .
W3 O12 1.874(16) .
W1 O6 1.916(15) .
W1 O7 1.913(15) .
W1 O4 1.933(17) .
W1 O8 1.900(17) .
W1 O13 2.475(15) .
W1 O1 1.717(19) .
W19 O80 1.883(17) .
W19 O79 1.857(17) .
W19 O81 2.525(14) .
W19 O70 1.732(19) .
W19 O74 1.928(17) .
W19 O72 1.910(17) .
W20 O75 1.904(17) .
W20 O76 1.891(17) .
W20 O73 1.927(17) .
W20 O82 2.492(16) .
W20 O72 1.891(17) .
W20 O69 1.71(2) .
W20 Na7 3.71(4) .
Ce2 Ce1 3.5512(15) .
Ce2 Ce6 3.9412(15) .
Ce2 Ce3 3.5572(15) .
Ce2 O104 2.220(13) .
Ce2 O105 2.666(13) .
Ce2 O114 2.286(13) .
Ce2 O107 2.707(14) .
Ce2 O110 2.410(14) .
Ce2 O116 2.294(13) .
Ce2 O63 2.320(15) .
Ce2 O68 2.735(14) .
Ce2 O64 2.321(13) .
Ce1 Ce5 3.9418(15) .
Ce1 Ce3 3.5549(16) .
Ce1 O104 2.216(13) .
Ce1 O105 2.665(13) .
Ce1 O108 2.416(14) .
Ce1 O114 2.270(13) .
Ce1 O34 2.743(14) .
Ce1 O106 2.653(14) .
Ce1 O31 2.316(15) .
Ce1 O30 2.344(14) .
Ce1 O115 2.293(13) .
Ce6 Ce5 3.9055(16) .
Ce6 Ce3 3.9373(16) .
Ce6 Ce4 3.9071(15) .
Ce6 O103 2.286(13) .
Ce6 O116 2.114(13) .
Ce6 O102 2.704(14) .
Ce6 O67 2.288(15) .
Ce6 O68 2.705(14) .
Ce6 O97 2.334(14) .
Ce6 O98 2.302(14) .
Ce6 O62 2.327(14) .
Ce5 Ce4 3.8904(15) .
Ce5 O114 2.129(13) .
Ce5 O103 2.296(13) .
Ce5 O28 2.307(14) .
Ce5 O34 2.717(14) .
Ce5 O66 2.308(14) .
Ce5 O68 2.719(14) .
Ce5 O29 2.345(14) .
Ce5 O65 2.319(14) .
Ce3 O104 2.207(13) .
Ce3 O107 2.691(13) .
Ce3 O106 2.664(13) .
Ce3 O115 2.264(14) .
Ce3 O112 2.393(15) .
Ce3 O116 2.265(13) .
Ce3 O102 2.761(14) .
Ce3 O96 2.351(15) .
Ce3 O101 2.307(15) .
Ce4 O103 2.275(13) .
Ce4 O34 2.742(13) .
Ce4 O115 2.123(13) .
Ce4 O102 2.715(14) .
Ce4 O32 2.367(14) .
Ce4 O99 2.301(14) .
Ce4 O33 2.286(17) .
Ce4 O100 2.302(14) .
As2 O68 1.704(14) .
As2 O48 1.669(13) .
As2 O47 1.695(14) .
As2 O49 1.711(15) .
As1 O34 1.685(14) .
As1 O14 1.660(14) .
As1 O15 1.692(15) .
As1 O13 1.697(15) .
As3 O102 1.699(14) .
As3 O83 1.710(14) .
As3 O82 1.714(16) .
As3 O81 1.680(15) .
Na5 Na5 3.66(2) 2_767
Na5 OW8 2.429(18) .
Na5 O26 2.532(19) .
Na5 OW11 2.385(19) .
Na5 OW10 2.37(2) 2_767
Na5 OW10 2.35(2) .
Na5 Na6 3.528(16) .
Na5 OW9 2.42(3) .
O108 Na1 2.998(14) .
O108 C1 1.17(3) .
O43 Na9 2.96(3) .
O110 C2 1.24(3) .
O110 Na1 3.015(14) .
O112 Na1 2.987(14) .
O112 C3 1.16(3) .
O80 Na7 2.87(3) .
O18 Na10 2.42(2) .
O75 Na7 2.78(4) .
O85 Na7 2.72(3) .
O60 Na10 2.22(3) .
O111 C2 1.23(3) .
O92 Na12 2.51(2) .
OW6 Na4 2.48(3) .
O94 Na6 2.46(2) .
O26 Na6 2.52(2) .
O90 Na11 2.44(4) 2_656
O24 Na2 2.51(2) .
OW11 Na6 2.41(2) .
O37 Na14 2.47(2) 2_656
OW10 Na5 2.37(2) 2_767
O84 Na8 2.60(3) 2_657
O50 Na11 2.45(3) 2_656
C2 H2 0.9500 .
O5 Na3 3.01(5) .
O72 Na7 2.86(4) .
O41 Na15 2.94(3) 1_455
Na6 OW14 2.29(2) .
Na6 OW12 2.48(3) .
Na6 OW13 2.44(3) .
OW14 Na9 2.87(3) 1_655
O69 Na16 2.39(2) .
O69 Na8 2.86(3) .
O113 C3 1.30(3) .
Na1 O108 2.998(14) 2_667
Na1 O110 3.015(15) 2_667
Na1 O112 2.987(14) 2_667
O109 C1 1.26(3) .
C1 H1 0.9500 .
C3 H3 0.9500 .
Na16 OW21 2.460(19) .
Na16 OW22 2.35(2) .
Na16 OW20 2.39(3) .
Na16 OW18 2.46(4) .
Na16 OW19 2.41(4) .
Na16 Na8 3.70(3) .
Na13 Na12 3.55(2) .
Na13 OW32 2.30(3) .
Na13 OW33 2.36(3) .
Na13 OW37 2.49(3) .
Na13 OW35 2.51(3) .
Na13 OW36 2.38(4) .
Na13 Na14 3.63(2) .
Na13 OW34 2.50(3) .
Na12 OW32 2.42(3) .
Na12 OW33 2.55(3) .
Na12 OW31 2.25(3) .
Na12 OW29 2.63(4) .
Na12 OW30 2.25(6) .
OW22 Na8 2.40(3) .
OW37 Na14 2.33(3) .
OW35 Na4 2.71(4) 2_767
OW31 Na15 2.74(4) 2_756
OW36 Na14 2.48(4) .
Na14 O37 2.47(2) 2_656
Na14 OW38 2.46(4) .
Na14 OW39 2.34(6) .
Na14 OW40 2.53(4) .
OW29 Na11 2.27(5) .
OW13 Na2 2.43(3) 2_767
OW40 Na15 2.86(5) .
Na8 O84 2.60(3) 2_657
Na8 Na7 3.85(4) 2_657
Na8 OW15 2.59(7) .
Na8 OW17 2.34(5) .
Na8 OW16 2.45(5) .
Na7 Na8 3.85(4) 2_657
Na7 Na7 2.73(6) 2_657
Na7 OW15 2.53(6) .
Na7 OW16 2.74(6) 2_657
Na2 OW13 2.43(3) 2_767
Na2 OW4 2.33(3) .
Na2 OW2 2.35(4) .
Na2 OW1 2.44(5) .
Na2 OW3 2.51(6) .
Na2 Na4 3.65(3) .
OW4 Na4 2.43(3) .
OW2 Na3 2.91(7) .
OW3 Na4 2.42(6) .
Na4 OW35 2.71(4) 2_767
Na4 OW5 2.52(4) .
Na4 OW7 3.00(7) .
Na10 Na10 3.79(4) 2_666
Na10 OW26 2.38(3) .
Na10 OW25 2.40(4) .
Na10 OW25 2.55(4) 2_666
Na10 OW27 2.29(6) .
Na9 OW14 2.87(3) 1_455
Na9 OW23 2.88(6) .
OW25 Na10 2.55(4) 2_666
Na15 O41 2.94(3) 1_655
Na15 OW31 2.74(4) 2_756
Na15 Na15 2.76(6) 2_756
Na11 O90 2.44(4) 2_656
Na11 O50 2.45(3) 2_656
Na11 Na11 3.55(7) 2_656
Na11 OW28 2.39(5) .
Na11 OW28 2.51(4) 2_656
OW28 Na11 2.51(4) 2_656
OW16 Na7 2.74(6) 2_657

loop_
_platon_squeeze_void_nr
_platon_squeeze_void_average_x
_platon_squeeze_void_average_y
_platon_squeeze_void_average_z
_platon_squeeze_void_volume
_platon_squeeze_void_count_electrons
_platon_squeeze_void_content
1 0.000 0.500 0.500 1174 479 ' '
2 0.176 0.066 0.165 38 11 ' '
3 0.146 0.760 0.977 6 1 ' '
4 0.229 0.985 0.989 33 15 ' '
5 0.770 1.015 1.011 33 16 ' '
6 0.823 0.934 0.835 38 10 ' '
7 0.855 0.241 0.023 6 1 ' '
